data_7720561
loop_
_publ_author_name
'Jagleniec, Damian'
'Wilczek, Marcin'
'Dobrzycki, &#x141;ukasz'
'Marmur, Tomasz'
'Marcisz, Kamil'
'Roma&#x144;ski, Jan'

_publ_section_title
;
 Competing but coexisting: sulfate- and potassium-induced supramolecular
 motifs in squaramide-based receptor complexes.
;
_journal_issue 12
_journal_name_full 'Dalton transactions (Cambridge, England : 2003)'
_journal_page_first 4941
_journal_page_last 4950
_journal_paper_doi 10.1039/d6dt00391e
_journal_volume 55
_journal_year 2026
_chemical_formula_sum 'C57.1 H58.25 F18 K N5.25 O14.65 P'
_chemical_formula_weight 1464.51
_chemical_name_common SQP5_KPF6
_space_group_crystal_system triclinic
_space_group_IT_number 2
_space_group_name_Hall '-P 1'
_space_group_name_H-M_alt 'P -1'
_atom_sites_solution_hydrogens geom
_atom_sites_solution_primary 'Intrinsic Phasing'
_audit_creation_method
;FinalCif 2024.9-1 by Daniel Kratzert, Freiburg 2025, 
https://dkratzert.de/finalcif.html
;
_audit_update_record
;
2025-09-29 deposited with the CCDC.	2026-03-04 downloaded from the CCDC.
;
_cell_angle_alpha 70.0540(10)
_cell_angle_beta 88.1140(10)
_cell_angle_gamma 85.5820(10)
_cell_formula_units_Z 2
_cell_length_a 11.8115(3)
_cell_length_b 14.1038(4)
_cell_length_c 20.1361(5)
_cell_measurement_reflns_used 9730
_cell_measurement_temperature 130(2)
_cell_measurement_theta_max 66.6345
_cell_measurement_theta_min 2.3343
_cell_measurement_wavelength 1.54178
_cell_volume 3143.75(14)
_computing_cell_refinement 'SAINT V8.41 (Bruker AXS LLC)'
_computing_data_collection 'APEX3 V2019 (Bruker Nano, Inc., 2019)'
_computing_data_reduction 'SAINT V8.41 (Bruker AXS LLC)'
_computing_structure_refinement 'SHELXL-2018/3 (Sheldrick G. M., 2015)'
_computing_structure_solution 'SHELXT-2018/2 (Sheldrick G. M., 2015)'
_diffrn_ambient_environment N~2~
_diffrn_ambient_temperature 130(2)
_diffrn_detector CPAD
_diffrn_detector_area_resol_mean 7.391
_diffrn_detector_type 'Bruker PHOTON III'
_diffrn_measured_fraction_theta_full 0.985
_diffrn_measured_fraction_theta_max 0.985
_diffrn_measurement_details
;[cu_SQP5_KPF6_01_####.sfrm, Phi run, Counterclockwise Eulerian angles: dx= 60.00
 mm theta=  59.021 deg phi=   0.000 deg omega=  98.731 deg chi= -28.000 deg, 
width=   0.500, images= 718, first=   1, secs/image=  40.000, secs/degree=  
80.000, wavelength= 1.54184, kilovolts=  50.000, milliamps=   1.000, 
temperature=   130.0]
[cu_SQP5_KPF6_02_####.sfrm, Omega run, Counterclockwise Eulerian angles: dx= 
60.00 mm theta=  59.021 deg phi= 243.000 deg omega= 358.142 deg chi=  66.500 
deg, width=   0.500, images= 217, first=   1, secs/image=  40.000, secs/degree=
  80.000, wavelength= 1.54184, kilovolts=  50.000, milliamps=   1.000, 
temperature=   130.0]
[cu_SQP5_KPF6_03_####.sfrm, Phi run, Counterclockwise Eulerian angles: dx= 60.00
 mm theta=  10.000 deg phi= 360.000 deg omega= 360.000 deg chi=  54.740 deg, 
width=   0.500, images= 720, first=   1, secs/image=   3.000, secs/degree=   
6.000, wavelength= 1.54184, kilovolts=  50.000, milliamps=   1.000, temperature=
   130.0]
[cu_SQP5_KPF6_04_####.sfrm, Phi run, Counterclockwise Eulerian angles: dx= 60.00
 mm theta= -18.905 deg phi= 360.000 deg omega= 341.503 deg chi=  28.000 deg, 
width=   0.500, images= 718, first=   1, secs/image=  12.000, secs/degree=  
24.000, wavelength= 1.54184, kilovolts=  50.000, milliamps=   1.000, 
temperature=   130.0]
[cu_SQP5_KPF6_05_####.sfrm, Omega run, Counterclockwise Eulerian angles: dx= 
60.00 mm theta=  59.021 deg phi=  27.000 deg omega= 358.142 deg chi=  66.500 
deg, width=   0.500, images= 217, first=   1, secs/image=  40.000, secs/degree=
  80.000, wavelength= 1.54184, kilovolts=  50.000, milliamps=   1.000, 
temperature=   130.0]
[cu_SQP5_KPF6_06_####.sfrm, Omega run, Counterclockwise Eulerian angles: dx= 
60.00 mm theta= -18.905 deg phi=   0.000 deg omega= 302.278 deg chi= -66.500 
deg, width=   0.500, images= 199, first=   1, secs/image=  12.000, secs/degree=
  24.000, wavelength= 1.54184, kilovolts=  50.000, milliamps=   1.000, 
temperature=   130.0]
[cu_SQP5_KPF6_07_####.sfrm, Omega run, Counterclockwise Eulerian angles: dx= 
60.00 mm theta=  59.021 deg phi= 216.000 deg omega=  99.823 deg chi= -54.740 
deg, width=   0.500, images= 164, first=   1, secs/image=  40.000, secs/degree=
  80.000, wavelength= 1.54184, kilovolts=  50.000, milliamps=   1.000, 
temperature=   130.0]
[cu_SQP5_KPF6_08_####.sfrm, Omega run, Counterclockwise Eulerian angles: dx= 
60.00 mm theta= -18.905 deg phi= 200.000 deg omega= 302.278 deg chi= -66.500 
deg, width=   0.500, images= 199, first=   1, secs/image=  12.000, secs/degree=
  24.000, wavelength= 1.54184, kilovolts=  50.000, milliamps=   1.000, 
temperature=   130.0]
[cu_SQP5_KPF6_09_####.sfrm, Omega run, Counterclockwise Eulerian angles: dx= 
60.00 mm theta=  59.021 deg phi= 135.000 deg omega= 358.142 deg chi=  66.500 
deg, width=   0.500, images= 217, first=   1, secs/image=  40.000, secs/degree=
  80.000, wavelength= 1.54184, kilovolts=  50.000, milliamps=   1.000, 
temperature=   130.0]
[cu_SQP5_KPF6_10_####.sfrm, Omega run, Counterclockwise Eulerian angles: dx= 
60.00 mm theta=  51.521 deg phi= 270.000 deg omega=  84.823 deg chi= -54.740 
deg, width=   0.500, images= 194, first=   1, secs/image=  40.000, secs/degree=
  80.000, wavelength= 1.54184, kilovolts=  50.000, milliamps=   1.000, 
temperature=   130.0]
[cu_SQP5_KPF6_11_####.sfrm, Omega run, Counterclockwise Eulerian angles: dx= 
60.00 mm theta=  59.021 deg phi= 324.000 deg omega=  99.823 deg chi= -54.740 
deg, width=   0.500, images= 164, first=   1, secs/image=  40.000, secs/degree=
  80.000, wavelength= 1.54184, kilovolts=  50.000, milliamps=   1.000, 
temperature=   130.0]
[cu_SQP5_KPF6_12_####.sfrm, Omega run, Counterclockwise Eulerian angles: dx= 
60.00 mm theta=  51.521 deg phi= 180.000 deg omega=  84.823 deg chi= -54.740 
deg, width=   0.500, images= 194, first=   1, secs/image=  40.000, secs/degree=
  80.000, wavelength= 1.54184, kilovolts=  50.000, milliamps=   1.000, 
temperature=   130.0]
[cu_SQP5_KPF6_13_####.sfrm, Omega run, Counterclockwise Eulerian angles: dx= 
60.00 mm theta= -18.905 deg phi=  79.999 deg omega= 302.278 deg chi= -66.500 
deg, width=   0.500, images= 199, first=   1, secs/image=  12.000, secs/degree=
  24.000, wavelength= 1.54184, kilovolts=  50.000, milliamps=   1.000, 
temperature=   130.0]
[cu_SQP5_KPF6_14_####.sfrm, Omega run, Counterclockwise Eulerian angles: dx= 
60.00 mm theta=  59.021 deg phi= 189.000 deg omega= 358.142 deg chi=  66.500 
deg, width=   0.500, images= 217, first=   1, secs/image=  40.000, secs/degree=
  80.000, wavelength= 1.54184, kilovolts=  50.000, milliamps=   1.000, 
temperature=   130.0]
[cu_SQP5_KPF6_15_####.sfrm, Phi run, Counterclockwise Eulerian angles: dx= 60.00
 mm theta=  10.000 deg phi= 360.000 deg omega= 360.000 deg chi=  54.740 deg, 
width=   0.500, images= 720, first=   1, secs/image=   1.000, secs/degree=   
2.000, wavelength= 1.54184, kilovolts=  50.000, milliamps=   1.000, temperature=
   130.0]
[cu_SQP5_KPF6_16_####.sfrm, Omega run, Counterclockwise Eulerian angles: dx= 
60.00 mm theta=  59.021 deg phi=  54.000 deg omega=  99.823 deg chi= -54.740 
deg, width=   0.500, images= 164, first=   1, secs/image=  40.000, secs/degree=
  80.000, wavelength= 1.54184, kilovolts=  50.000, milliamps=   1.000, 
temperature=   130.0]
[cu_SQP5_KPF6_17_####.sfrm, Omega run, Counterclockwise Eulerian angles: dx= 
60.00 mm theta=  59.021 deg phi= 108.000 deg omega=  99.823 deg chi= -54.740 
deg, width=   0.500, images= 164, first=   1, secs/image=  40.000, secs/degree=
  80.000, wavelength= 1.54184, kilovolts=  50.000, milliamps=   1.000, 
temperature=   130.0]
[cu_SQP5_KPF6_18_####.sfrm, Omega run, Counterclockwise Eulerian angles: dx= 
60.00 mm theta=  59.021 deg phi= 324.000 deg omega= 358.142 deg chi=  66.500 
deg, width=   0.500, images= 217, first=   1, secs/image=  40.000, secs/degree=
  80.000, wavelength= 1.54184, kilovolts=  50.000, milliamps=   1.000, 
temperature=   130.0]
[cu_SQP5_KPF6_19_####.sfrm, Omega run, Counterclockwise Eulerian angles: dx= 
60.00 mm theta=  36.521 deg phi=   0.000 deg omega=  54.823 deg chi= -54.740 
deg, width=   0.500, images= 251, first=   1, secs/image=  25.000, secs/degree=
  50.000, wavelength= 1.54184, kilovolts=  50.000, milliamps=   1.000, 
temperature=   130.0]
[cu_SQP5_KPF6_20_####.sfrm, Omega run, Counterclockwise Eulerian angles: dx= 
60.00 mm theta= -18.905 deg phi= 280.000 deg omega= 302.278 deg chi= -66.500 
deg, width=   0.500, images= 199, first=   1, secs/image=  12.000, secs/degree=
  24.000, wavelength= 1.54184, kilovolts=  50.000, milliamps=   1.000, 
temperature=   130.0]
[cu_SQP5_KPF6_21_####.sfrm, Omega run, Counterclockwise Eulerian angles: dx= 
60.00 mm theta=  36.521 deg phi=  90.000 deg omega=  54.823 deg chi= -54.740 
deg, width=   0.500, images= 251, first=   1, secs/image=  25.000, secs/degree=
  50.000, wavelength= 1.54184, kilovolts=  50.000, milliamps=   1.000, 
temperature=   130.0]
[cu_SQP5_KPF6_22_####.sfrm, Omega run, Counterclockwise Eulerian angles: dx= 
60.00 mm theta=  10.000 deg phi=   0.000 deg omega=   2.217 deg chi= -54.740 
deg, width=   0.500, images= 290, first=   1, secs/image=  10.000, secs/degree=
  20.000, wavelength= 1.54184, kilovolts=  50.000, milliamps=   1.000, 
temperature=   130.0]
;
_diffrn_measurement_device 'Bruker D8 VENTURE'
_diffrn_measurement_device_type 'Bruker D8 VENTURE'
_diffrn_measurement_method '\w and \f scans'
_diffrn_radiation_monochromator mirror
_diffrn_radiation_probe x-ray
_diffrn_radiation_type CuK\a
_diffrn_radiation_wavelength 1.54178
_diffrn_reflns_av_R_equivalents 0.0269
_diffrn_reflns_av_unetI/netI 0.0197
_diffrn_reflns_Laue_measured_fraction_full 0.985
_diffrn_reflns_Laue_measured_fraction_max 0.985
_diffrn_reflns_limit_h_max 14
_diffrn_reflns_limit_h_min -13
_diffrn_reflns_limit_k_max 16
_diffrn_reflns_limit_k_min -16
_diffrn_reflns_limit_l_max 23
_diffrn_reflns_limit_l_min -23
_diffrn_reflns_number 43857
_diffrn_reflns_point_group_measured_fraction_full 0.985
_diffrn_reflns_point_group_measured_fraction_max 0.985
_diffrn_reflns_reduction_process narrow-frame
_diffrn_reflns_theta_full 66.498
_diffrn_reflns_theta_max 66.498
_diffrn_reflns_theta_min 2.334
_diffrn_source 'INCOATEC I\mS micro-focus source'
_diffrn_source_current 1.1
_diffrn_source_target Cu
_diffrn_source_type 'INCOATEC I\mS 3.0'
_diffrn_source_voltage 50
_exptl_absorpt_coefficient_mu 2.085
_exptl_absorpt_correction_T_max 0.908
_exptl_absorpt_correction_T_min 0.521
_exptl_absorpt_correction_type multi-scan
_exptl_absorpt_process_details 'SADABS-2016/2 - Bruker AXS area detector scaling and absorption correction'
_exptl_crystal_colour 'pale yellow'
_exptl_crystal_density_diffrn 1.547
_exptl_crystal_description lath
_exptl_crystal_F_000 1502
_exptl_crystal_size_max 0.36
_exptl_crystal_size_mid 0.072
_exptl_crystal_size_min 0.047
_refine_diff_density_max 0.663
_refine_diff_density_min -0.649
_refine_diff_density_rms 0.062
_refine_ls_extinction_method none
_refine_ls_goodness_of_fit_ref 1.039
_refine_ls_hydrogen_treatment constr
_refine_ls_matrix_type full
_refine_ls_number_parameters 951
_refine_ls_number_reflns 10906
_refine_ls_number_restraints 113
_refine_ls_restrained_S_all 1.158
_refine_ls_R_factor_all 0.0549
_refine_ls_R_factor_gt 0.0529
_refine_ls_shift/su_max 0.000
_refine_ls_shift/su_mean 0.000
_refine_ls_structure_factor_coef Fsqd
_refine_ls_weighting_details 'w=1/[\s^2^(Fo^2^)+(0.0692P)^2^+4.0816P] where P=(Fo^2^+2Fc^2^)/3'
_refine_ls_weighting_scheme calc
_refine_ls_wR_factor_gt 0.1397
_refine_ls_wR_factor_ref 0.1415
_reflns_Friedel_coverage 0.000
_reflns_number_gt 10323
_reflns_number_total 10906
_reflns_threshold_expression 'I > 2\s(I)'
_cod_data_source_file d6dt00391e2.cif
_cod_data_source_block 1_KPF6
_cod_depositor_comments
;
The following automatic conversions were performed:

data item '_exptl_absorpt_correction_type' value 'Multi-Scan' was
changed to 'multi-scan' in accordance with the
/home/data/users/saulius/crontab/automatic-downloads/rss-feeds/RSC/lib/dictionaries/cif_core.dic
dictionary named 'cif_core.dic' version 2.4.2 last updated on
2011-04-26.

Automatic conversion script
Id: cif_fix_values 8170 2020-07-09 18:12:32Z antanas 

 Adding full bibliography for 7720561--7720563.cif.
;
_cod_original_formula_sum 'C57.10 H58.25 F18 K N5.25 O14.65 P'
_cod_database_code 7720561
_diffrn_ambient_temperature_esd 0.5
_shelx_shelxl_version_number 2019/3
_shelx_space_group_comment
;
The symmetry employed for this shelxl refinement is uniquely defined
by the following loop, which should always be used as a source of
symmetry information in preference to the above space-group names.
They are only intended as comments.
;
_exptl_bruker_absorpt_correction_t_ratio 0.8429
_shelx_estimated_absorpt_t_min 0.521
_shelx_estimated_absorpt_t_max 0.908
_bruker_diffrn_measurement_temperature_device 'Oxford Cryostream 1000'
_diffrn_measurement_bruker_total_exposure_time 150378.0
_diffrn_reflns_bruker_av_norm_i 8687.71
_diffrn_reflns_bruker_number_gt 44299
_computing_bruker_data_scaling 'SADABS-2016/2 - Bruker AXS area detector scaling and absorption correction'
_geom_details
; All esds (except the esd in the dihedral angle between two l.s. planes)
 are estimated using the full covariance matrix.  The cell esds are taken
 into account individually in the estimation of esds in distances, angles
 and torsion angles; correlations between esds in cell parameters are only
 used when they are defined by crystal symmetry.  An approximate (isotropic)
 treatment of cell esds is used for estimating esds involving l.s. planes.
;

loop_
_space_group_symop_operation_xyz
'x, y, z'
'-x, -y, -z'

loop_
_atom_site_label
_atom_site_type_symbol
_atom_site_fract_x
_atom_site_fract_y
_atom_site_fract_z
_atom_site_U_iso_or_equiv
_atom_site_adp_type
_atom_site_occupancy
_atom_site_site_symmetry_order
_atom_site_calc_flag
_atom_site_refinement_flags_posn
_atom_site_refinement_flags_adp
_atom_site_refinement_flags_occupancy
_atom_site_disorder_assembly
_atom_site_disorder_group
K1 K 0.69021(4) 0.77229(4) 0.89266(2) 0.02536(13) Uani 1 1 d . . . . .
C1 C 0.40355(19) 0.54389(18) 0.79944(13) 0.0262(5) Uani 1 1 d . . . . .
C2 C 0.49723(19) 0.52220(17) 0.84432(12) 0.0251(5) Uani 1 1 d . . . . .
H2 H 0.549389 0.466050 0.847643 0.030 Uiso 1 1 calc R U . . .
C3 C 0.51301(19) 0.58321(17) 0.88367(12) 0.0239(5) Uani 1 1 d . . . . .
C4 C 0.4347(2) 0.66600(17) 0.87913(13) 0.0261(5) Uani 1 1 d . . . . .
C5 C 0.3442(2) 0.68711(18) 0.83355(13) 0.0290(5) Uani 1 1 d . . . . .
H5 H 0.292229 0.743545 0.829657 0.035 Uiso 1 1 calc R U . . .
C6 C 0.3285(2) 0.62633(18) 0.79315(13) 0.0287(5) Uani 1 1 d . . . . .
H6 H 0.266535 0.641595 0.761467 0.034 Uiso 1 1 calc R U . . .
O1 O 0.45834(15) 0.71883(13) 0.92164(10) 0.0325(4) Uani 1 1 d . . . . .
C7 C 0.3822(2) 0.8030(2) 0.92190(16) 0.0361(6) Uani 1 1 d . . . . .
H7A H 0.302737 0.783586 0.928003 0.043 Uiso 1 1 calc R U . . .
H7B H 0.388440 0.860124 0.876986 0.043 Uiso 1 1 calc R U . . .
C8 C 0.4167(3) 0.8317(2) 0.98217(16) 0.0432(7) Uani 1 1 d . . . . .
H8A H 0.363633 0.886632 0.987323 0.052 Uiso 1 1 calc R U . . .
H8B H 0.414634 0.772898 1.026434 0.052 Uiso 1 1 calc R U . . .
O2 O 0.52943(17) 0.86495(14) 0.96930(10) 0.0392(4) Uani 1 1 d . . . . .
C9 C 0.5828(3) 0.8662(3) 1.03106(18) 0.0554(8) Uani 1 1 d . . . . .
H9A H 0.525894 0.889216 1.060502 0.067 Uiso 1 1 calc R U . . .
H9B H 0.642331 0.915123 1.017361 0.067 Uiso 1 1 calc R U . . .
C10 C 0.6354(3) 0.7640(3) 1.07387(17) 0.0549(8) Uani 1 1 d . . . . .
H10A H 0.663203 0.765794 1.119237 0.066 Uiso 1 1 calc R U . . .
H10B H 0.578049 0.713113 1.084328 0.066 Uiso 1 1 calc R U . . .
O3 O 0.72763(17) 0.73703(14) 1.03470(9) 0.0393(4) Uani 1 1 d . . . . .
C11 C 0.7879(3) 0.6446(2) 1.07534(14) 0.0399(6) Uani 1 1 d . . . . .
H11A H 0.733254 0.593043 1.098033 0.048 Uiso 1 1 calc R U . . .
H11B H 0.831048 0.655723 1.113046 0.048 Uiso 1 1 calc R U . . .
C12 C 0.8683(2) 0.6071(2) 1.02885(14) 0.0367(6) Uani 1 1 d . . . . .
H12A H 0.923981 0.658178 1.007609 0.044 Uiso 1 1 calc R U . . .
H12B H 0.910689 0.544262 1.058314 0.044 Uiso 1 1 calc R U . . .
O4 O 0.81257(15) 0.58710(13) 0.97363(9) 0.0315(4) Uani 1 1 d . . . . .
C13 C 0.7599(2) 0.49316(18) 0.99655(14) 0.0323(5) Uani 1 1 d . . . . .
H13A H 0.714296 0.486700 1.039835 0.039 Uiso 1 1 calc R U . . .
H13B H 0.818617 0.436127 1.007586 0.039 Uiso 1 1 calc R U . . .
C14 C 0.6851(2) 0.49037(18) 0.93895(13) 0.0286(5) Uani 1 1 d . . . . .
H14A H 0.729393 0.499196 0.894917 0.034 Uiso 1 1 calc R U . . .
H14B H 0.649445 0.425060 0.952711 0.034 Uiso 1 1 calc R U . . .
O5 O 0.60035(14) 0.57210(12) 0.92899(9) 0.0305(4) Uani 1 1 d . . . . .
N1 N 0.39117(16) 0.48040(15) 0.75839(11) 0.0266(4) Uani 1 1 d . . . . .
H1N H 0.453726 0.452649 0.745785 0.040 Uiso 1 1 calc R U . . .
C15 C 0.29335(19) 0.45967(17) 0.73760(12) 0.0236(5) Uani 1 1 d . . . . .
C16 C 0.26657(19) 0.40402(17) 0.69430(12) 0.0240(5) Uani 1 1 d . . . . .
C17 C 0.14476(19) 0.41854(17) 0.70634(12) 0.0247(5) Uani 1 1 d . . . . .
O7 O 0.05669(13) 0.39170(13) 0.68918(9) 0.0299(4) Uani 1 1 d . . . . .
C18 C 0.17042(19) 0.48002(18) 0.75091(12) 0.0256(5) Uani 1 1 d . . . . .
O6 O 0.11373(14) 0.52357(14) 0.78426(10) 0.0345(4) Uani 1 1 d . . . . .
N2 N 0.33425(16) 0.35475(15) 0.65994(11) 0.0264(4) Uani 1 1 d . . . . .
H2N H 0.406505 0.344592 0.671481 0.040 Uiso 1 1 calc R U . . .
C19 C 0.3013(2) 0.31790(18) 0.60757(12) 0.0255(5) Uani 1 1 d . . . . .
C20 C 0.2024(2) 0.35351(19) 0.56907(13) 0.0293(5) Uani 1 1 d . . . . .
H20 H 0.152088 0.402906 0.579005 0.035 Uiso 1 1 calc R U . . .
C21 C 0.1773(2) 0.3166(2) 0.51585(13) 0.0343(6) Uani 1 1 d . . . . .
C22 C 0.2498(2) 0.2462(2) 0.49960(14) 0.0360(6) Uani 1 1 d . . . . .
H22 H 0.232215 0.221909 0.462819 0.043 Uiso 1 1 calc R U . . .
C23 C 0.3490(2) 0.2114(2) 0.53800(14) 0.0355(6) Uani 1 1 d . . . . .
C24 C 0.3757(2) 0.24628(19) 0.59158(13) 0.0298(5) Uani 1 1 d . . . . .
H24 H 0.444077 0.221863 0.617343 0.036 Uiso 1 1 calc R U . . .
C25 C 0.0703(3) 0.3566(3) 0.47486(15) 0.0454(7) Uani 0.8 1 d D . P A 1
F1 F -0.0209(2) 0.3391(5) 0.51435(16) 0.0618(11) Uani 0.8 1 d D . P A 1
F2 F 0.0627(2) 0.3297(2) 0.41904(12) 0.0608(7) Uani 0.8 1 d D . P A 1
F3 F 0.0677(2) 0.4609(2) 0.44582(13) 0.0579(6) Uani 0.8 1 d D . P A 1
C25B C 0.0703(3) 0.3566(3) 0.47486(15) 0.0454(7) Uani 0.2 1 d D . P A 2
F1B F 0.0223(14) 0.2775(11) 0.4609(9) 0.103(5) Uiso 0.2 1 d D . P A 2
F2B F 0.0658(16) 0.4277(12) 0.4216(8) 0.108(6) Uiso 0.2 1 d D . P A 2
F3B F -0.022(2) 0.371(2) 0.5141(13) 0.103(11) Uiso 0.2 1 d D . P A 2
C26 C 0.4272(3) 0.1341(3) 0.52106(18) 0.0563(9) Uani 0.6 1 d D . P B 1
F4 F 0.5239(4) 0.1102(4) 0.5574(2) 0.0525(10) Uani 0.6 1 d D . P B 1
F5 F 0.4380(4) 0.1434(3) 0.45882(15) 0.0747(12) Uani 0.6 1 d D U P B 1
F6 F 0.3751(4) 0.0380(3) 0.5482(3) 0.0942(14) Uani 0.6 1 d D U P B 1
C26B C 0.4272(3) 0.1341(3) 0.52106(18) 0.0563(9) Uani 0.4 1 d D . P B 2
F4B F 0.5094(5) 0.1962(4) 0.4640(3) 0.0651(13) Uiso 0.4 1 d D . P B 2
F5B F 0.3884(6) 0.0894(6) 0.4850(4) 0.0749(17) Uiso 0.4 1 d D . P B 2
F6B F 0.4937(6) 0.0845(5) 0.5673(4) 0.0439(19) Uiso 0.4 1 d D . P B 2
C27 C 0.76829(19) 0.53630(17) 0.71078(12) 0.0234(5) Uani 1 1 d . . . . .
C28 C 0.83039(19) 0.57944(18) 0.74979(12) 0.0251(5) Uani 1 1 d . . . . .
H28 H 0.901199 0.548054 0.769914 0.030 Uiso 1 1 calc R U . . .
C29 C 0.7874(2) 0.66828(18) 0.75864(12) 0.0258(5) Uani 1 1 d . . . . .
C30 C 0.6812(2) 0.71323(17) 0.73059(12) 0.0256(5) Uani 1 1 d . . . . .
C31 C 0.6213(2) 0.67039(18) 0.69160(12) 0.0262(5) Uani 1 1 d . . . . .
H31 H 0.549690 0.700905 0.672355 0.031 Uiso 1 1 calc R U . . .
C32 C 0.6657(2) 0.58223(18) 0.68040(12) 0.0261(5) Uani 1 1 d . . . . .
H32 H 0.625921 0.554060 0.652179 0.031 Uiso 1 1 calc R U . . .
O8 O 0.64812(15) 0.79823(13) 0.74633(9) 0.0325(4) Uani 1 1 d . . . . .
C33 C 0.5510(2) 0.86054(17) 0.71271(13) 0.0269(5) Uani 1 1 d . . . . .
H33A H 0.480228 0.829696 0.734223 0.032 Uiso 1 1 calc R U . . .
H33B H 0.551366 0.870101 0.661656 0.032 Uiso 1 1 calc R U . . .
C34 C 0.5600(2) 0.95969(18) 0.72387(13) 0.0299(5) Uani 1 1 d . . . . .
H34A H 0.631331 0.989591 0.702542 0.036 Uiso 1 1 calc R U . . .
H34B H 0.495404 1.007525 0.701069 0.036 Uiso 1 1 calc R U . . .
O9 O 0.55869(15) 0.94197(12) 0.79789(9) 0.0297(4) Uani 1 1 d . . . . .
C35 C 0.5839(2) 1.02927(19) 0.81448(15) 0.0361(6) Uani 1 1 d . . . . .
H35A H 0.557841 1.020594 0.863309 0.043 Uiso 1 1 calc R U . . .
H35B H 0.540703 1.089426 0.782271 0.043 Uiso 1 1 calc R U . . .
C36 C 0.7079(2) 1.04795(19) 0.80837(15) 0.0365(6) Uani 1 1 d . . . . .
H36A H 0.735435 1.055673 0.759953 0.044 Uiso 1 1 calc R U . . .
H36B H 0.719464 1.111200 0.817491 0.044 Uiso 1 1 calc R U . . .
O10 O 0.77042(16) 0.96510(13) 0.85828(10) 0.0348(4) Uani 1 1 d . . . . .
C37 C 0.8899(2) 0.9726(2) 0.84770(16) 0.0399(6) Uani 1 1 d . . . . .
H37A H 0.912274 1.035044 0.854155 0.048 Uiso 1 1 calc R U . . .
H37B H 0.910682 0.975515 0.799041 0.048 Uiso 1 1 calc R U . . .
C38 C 0.9504(2) 0.8817(2) 0.90022(16) 0.0386(6) Uani 1 1 d . . . . .
H38A H 1.033235 0.889417 0.896158 0.046 Uiso 1 1 calc R U . . .
H38B H 0.926276 0.877679 0.948595 0.046 Uiso 1 1 calc R U . . .
O11 O 0.92751(15) 0.79038(13) 0.88929(9) 0.0317(4) Uani 1 1 d . . . . .
C39 C 0.9982(2) 0.7686(2) 0.83759(15) 0.0357(6) Uani 1 1 d . . . . .
H39A H 1.076504 0.748830 0.855723 0.043 Uiso 1 1 calc R U . . .
H39B H 1.000335 0.829334 0.794555 0.043 Uiso 1 1 calc R U . . .
C40 C 0.9517(2) 0.6838(2) 0.82027(15) 0.0332(6) Uani 1 1 d . . . . .
H40A H 0.999631 0.666707 0.784110 0.040 Uiso 1 1 calc R U . . .
H40B H 0.949002 0.622768 0.863026 0.040 Uiso 1 1 calc R U . . .
O12 O 0.83982(14) 0.71980(13) 0.79388(9) 0.0319(4) Uani 1 1 d . . . . .
N3 N 0.81881(16) 0.44684(14) 0.70151(10) 0.0244(4) Uani 1 1 d . . . . .
H3N H 0.893201 0.437488 0.705103 0.029 Uiso 1 1 calc R U . . .
C41 C 0.76583(19) 0.37608(17) 0.68805(12) 0.0228(5) Uani 1 1 d . . . . .
C42 C 0.80815(19) 0.28925(17) 0.67221(11) 0.0227(5) Uani 1 1 d . . . . .
C43 C 0.69202(19) 0.26250(17) 0.66427(12) 0.0246(5) Uani 1 1 d . . . . .
O14 O 0.64662(14) 0.19819(13) 0.64871(10) 0.0337(4) Uani 1 1 d . . . . .
C44 C 0.64896(19) 0.35042(18) 0.68516(13) 0.0260(5) Uani 1 1 d . . . . .
O13 O 0.55283(14) 0.38128(14) 0.69733(11) 0.0362(4) Uani 1 1 d . . . . .
N4 N 0.91486(16) 0.25090(15) 0.67068(10) 0.0252(4) Uani 1 1 d . . . . .
H4N H 0.968431 0.286343 0.677799 0.030 Uiso 1 1 calc R U . . .
C45 C 0.9516(2) 0.16066(18) 0.65906(12) 0.0265(5) Uani 1 1 d . . . . .
C46 C 0.8847(2) 0.11412(19) 0.62565(14) 0.0322(5) Uani 1 1 d . . . . .
H46 H 0.811249 0.143336 0.609144 0.039 Uiso 1 1 calc R U . . .
C47 C 0.9260(3) 0.0243(2) 0.61655(16) 0.0420(7) Uani 1 1 d . . . . .
C48 C 1.0328(3) -0.0195(2) 0.64060(18) 0.0480(8) Uani 1 1 d . . . . .
H48 H 1.060258 -0.081169 0.634531 0.058 Uiso 1 1 calc R U . . .
C49 C 1.0985(2) 0.0278(2) 0.67344(17) 0.0447(7) Uani 1 1 d . . . . .
C50 C 1.0593(2) 0.1184(2) 0.68237(14) 0.0349(6) Uani 1 1 d . . . . .
H50 H 1.105976 0.150961 0.704256 0.042 Uiso 1 1 calc R U . . .
C51 C 0.8533(3) -0.0253(3) 0.58051(19) 0.0595(9) Uani 0.5 1 d D . P C 1
F7 F 0.8810(4) -0.0207(5) 0.5196(2) 0.0720(13) Uani 0.5 1 d D U P C 1
F8 F 0.7415(3) 0.0003(5) 0.5826(4) 0.0737(14) Uani 0.5 1 d D U P C 1
F9 F 0.8576(7) -0.1311(3) 0.6190(3) 0.1051(19) Uani 0.5 1 d D U P C 1
C51B C 0.8533(3) -0.0253(3) 0.58051(19) 0.0595(9) Uani 0.3 1 d D . P C 2
F7B F 0.8289(8) 0.0486(5) 0.5111(4) 0.0587(17) Uiso 0.3 1 d D . P C 2
F8B F 0.7643(7) -0.0500(7) 0.6085(4) 0.0443(16) Uiso 0.3 1 d D . P C 2
F9B F 0.9123(7) -0.0696(7) 0.5390(5) 0.0475(18) Uiso 0.3 1 d D . P C 2
C51C C 0.8533(3) -0.0253(3) 0.58051(19) 0.0595(9) Uani 0.2 1 d D . P C 3
F7C F 0.7935(8) -0.0918(8) 0.6231(4) 0.0315(17) Uiso 0.2 1 d D . P C 3
F8C F 0.7795(10) 0.0422(7) 0.5323(6) 0.051(2) Uiso 0.2 1 d D . P C 3
F9C F 0.9211(7) -0.1005(8) 0.5652(6) 0.047(3) Uiso 0.2 1 d D . P C 3
C52 C 1.2121(3) -0.0188(3) 0.7046(3) 0.0729(12) Uani 0.8 1 d D . P D 1
F10 F 1.2892(2) 0.0465(2) 0.6947(2) 0.0799(10) Uani 0.8 1 d D U P D 1
F11 F 1.2466(3) -0.0981(3) 0.6852(2) 0.1080(13) Uani 0.8 1 d D U P D 1
F12 F 1.2039(2) -0.06363(19) 0.77612(15) 0.0656(7) Uani 0.8 1 d D U P D 1
C52B C 1.2121(3) -0.0188(3) 0.7046(3) 0.0729(12) Uani 0.2 1 d D . P D 2
F10B F 1.2737(14) 0.0417(11) 0.7259(8) 0.090(4) Uiso 0.2 1 d D U P D 2
F11B F 1.2786(10) -0.0192(10) 0.6439(5) 0.078(3) Uiso 0.2 1 d D . P D 2
F12B F 1.2252(15) -0.1107(8) 0.7441(9) 0.118(5) Uiso 0.2 1 d D U P D 2
P1F P 0.86368(6) 0.25670(5) 0.89754(3) 0.03357(16) Uani 1 1 d . . . . .
F1F F 0.89851(16) 0.23840(14) 0.82542(9) 0.0511(4) Uani 1 1 d . . . . .
F2F F 0.73893(17) 0.29521(19) 0.86791(12) 0.0729(6) Uani 1 1 d . . . . .
F3F F 0.89988(19) 0.36882(13) 0.86626(10) 0.0602(5) Uani 1 1 d . . . . .
F4F F 0.98856(16) 0.21981(16) 0.92682(10) 0.0602(5) Uani 1 1 d . . . . .
F5F F 0.8270(2) 0.14362(14) 0.92975(11) 0.0669(6) Uani 1 1 d . . . . .
F6F F 0.82671(19) 0.27291(15) 0.97012(10) 0.0613(5) Uani 1 1 d . . . . .
N1S N 1.2091(5) 0.1684(5) 0.8034(3) 0.130(2) Uani 1 1 d . . . . .
C1S C 1.1812(5) 0.1148(4) 0.8581(3) 0.0849(13) Uani 1 1 d . . . . .
C2S C 1.1484(4) 0.0495(4) 0.9267(3) 0.0860(14) Uani 1 1 d . . . . .
H2S1 H 1.178529 0.072483 0.962954 0.129 Uiso 1 1 calc R U . . .
H2S2 H 1.178924 -0.019772 0.933718 0.129 Uiso 1 1 calc R U . . .
H2S3 H 1.065380 0.051351 0.930274 0.129 Uiso 1 1 calc R U . . .
C1X C 0.7519(15) 0.2989(12) 0.4075(8) 0.106(4) Uiso 0.45 1 d D . P E -1
H1X1 H 0.821897 0.256228 0.423729 0.159 Uiso 0.45 1 calc R U P E -1
H1X2 H 0.695757 0.259200 0.396061 0.159 Uiso 0.45 1 calc R U P E -1
H1X3 H 0.768156 0.356407 0.365273 0.159 Uiso 0.45 1 calc R U P E -1
C2X C 0.7090(9) 0.3341(9) 0.4605(6) 0.086(3) Uiso 0.45 1 d D U P E -1
H2X1 H 0.767903 0.371815 0.472420 0.103 Uiso 0.45 1 calc R U P E -1
H2X2 H 0.695746 0.274932 0.503105 0.103 Uiso 0.45 1 calc R U P E -1
O3X O 0.6033(6) 0.3997(5) 0.4447(4) 0.0808(18) Uiso 0.45 1 d D . P E -1
C4X C 0.5745(10) 0.4408(10) 0.5038(6) 0.077(3) Uiso 0.45 1 d D U P E -1
H4X1 H 0.634833 0.482731 0.508872 0.092 Uiso 0.45 1 calc R U P E -1
H4X2 H 0.565912 0.384878 0.549079 0.092 Uiso 0.45 1 calc R U P E -1
C5X C 0.4636(7) 0.5040(7) 0.4830(5) 0.071(2) Uiso 0.45 1 d D . P E -1
H5X1 H 0.440242 0.532942 0.519554 0.107 Uiso 0.45 1 calc R U P E -1
H5X2 H 0.473574 0.558654 0.437923 0.107 Uiso 0.45 1 calc R U P E -1
H5X3 H 0.405042 0.461354 0.477903 0.107 Uiso 0.45 1 calc R U P E -1
C1Y C 0.763(3) 0.203(2) 0.4535(18) 0.138(12) Uiso 0.2 1 d D . P F -2
H1Y1 H 0.794346 0.145986 0.439322 0.207 Uiso 0.2 1 calc R U P F -2
H1Y2 H 0.825393 0.240052 0.460872 0.207 Uiso 0.2 1 calc R U P F -2
H1Y3 H 0.719580 0.176907 0.497453 0.207 Uiso 0.2 1 calc R U P F -2
C2Y C 0.694(2) 0.2652(15) 0.4020(11) 0.076(6) Uiso 0.2 1 d D . P F -2
H2Y1 H 0.637153 0.221823 0.394781 0.091 Uiso 0.2 1 calc R U P F -2
H2Y2 H 0.741668 0.284194 0.358649 0.091 Uiso 0.2 1 calc R U P F -2
O3Y O 0.6319(15) 0.3560(12) 0.4006(9) 0.096(5) Uiso 0.2 1 d D . P F -2
C4Y C 0.664(2) 0.381(3) 0.4672(16) 0.127(8) Uiso 0.2 1 d D U P F -2
H4Y1 H 0.686594 0.318495 0.506609 0.152 Uiso 0.2 1 calc R U P F -2
H4Y2 H 0.728122 0.425649 0.456255 0.152 Uiso 0.2 1 calc R U P F -2
C5Y C 0.557(3) 0.435(3) 0.4872(17) 0.100(7) Uiso 0.2 1 d D U P F -2
H5Y1 H 0.572606 0.453025 0.528888 0.151 Uiso 0.2 1 calc R U P F -2
H5Y2 H 0.535943 0.497042 0.447652 0.151 Uiso 0.2 1 calc R U P F -2
H5Y3 H 0.494636 0.390460 0.497737 0.151 Uiso 0.2 1 calc R U P F -2
N1T N 0.8649(18) 0.2526(18) 0.3548(12) 0.135(8) Uiso 0.25 1 d D . P G 3
C1T C 0.8012(18) 0.2693(18) 0.3965(11) 0.090(5) Uiso 0.25 1 d D U P G 3
C2T C 0.698(2) 0.310(2) 0.4268(15) 0.115(7) Uiso 0.25 1 d D U P G 3
H2T1 H 0.698023 0.383522 0.412180 0.172 Uiso 0.25 1 calc R U P G 3
H2T2 H 0.700252 0.280768 0.478522 0.172 Uiso 0.25 1 calc R U P G 3
H2T3 H 0.629578 0.291233 0.409620 0.172 Uiso 0.25 1 calc R U P G 3

loop_
_atom_site_aniso_label
_atom_site_aniso_U_11
_atom_site_aniso_U_22
_atom_site_aniso_U_33
_atom_site_aniso_U_23
_atom_site_aniso_U_13
_atom_site_aniso_U_12
K1 0.0282(3) 0.0227(2) 0.0255(2) -0.00856(19) 0.00009(19) -0.00248(19)
C1 0.0206(11) 0.0295(12) 0.0304(12) -0.0119(10) 0.0035(9) -0.0068(9)
C2 0.0196(11) 0.0255(11) 0.0314(12) -0.0114(9) 0.0014(9) -0.0023(9)
C3 0.0203(11) 0.0236(11) 0.0281(11) -0.0083(9) -0.0002(9) -0.0044(9)
C4 0.0229(12) 0.0237(11) 0.0346(12) -0.0133(10) 0.0065(9) -0.0072(9)
C5 0.0206(12) 0.0248(12) 0.0405(14) -0.0102(10) 0.0030(10) -0.0009(9)
C6 0.0216(12) 0.0287(12) 0.0350(13) -0.0094(10) -0.0022(9) -0.0036(9)
O1 0.0300(9) 0.0300(9) 0.0432(10) -0.0202(8) 0.0007(7) -0.0006(7)
C7 0.0300(14) 0.0297(13) 0.0539(16) -0.0220(12) 0.0076(12) 0.0001(10)
C8 0.0466(17) 0.0378(15) 0.0517(17) -0.0245(13) 0.0169(13) -0.0065(12)
O2 0.0471(11) 0.0362(10) 0.0406(10) -0.0206(8) 0.0043(8) -0.0087(8)
C9 0.074(2) 0.0529(19) 0.0533(19) -0.0374(16) -0.0085(16) 0.0025(16)
C10 0.074(2) 0.059(2) 0.0377(16) -0.0258(15) 0.0004(15) 0.0001(17)
O3 0.0513(12) 0.0367(10) 0.0303(9) -0.0109(8) -0.0035(8) -0.0072(9)
C11 0.0533(17) 0.0374(14) 0.0279(13) -0.0073(11) -0.0087(12) -0.0111(12)
C12 0.0401(15) 0.0346(14) 0.0343(13) -0.0076(11) -0.0099(11) -0.0114(11)
O4 0.0339(9) 0.0290(9) 0.0300(9) -0.0057(7) -0.0066(7) -0.0099(7)
C13 0.0329(14) 0.0237(12) 0.0371(13) -0.0048(10) -0.0081(11) -0.0043(10)
C14 0.0255(12) 0.0231(11) 0.0379(13) -0.0111(10) -0.0055(10) 0.0004(9)
O5 0.0278(9) 0.0283(9) 0.0406(10) -0.0186(8) -0.0069(7) 0.0013(7)
N1 0.0183(10) 0.0330(11) 0.0332(10) -0.0169(9) -0.0015(8) -0.0023(8)
C15 0.0200(11) 0.0256(11) 0.0256(11) -0.0090(9) -0.0015(9) -0.0011(9)
C16 0.0182(11) 0.0272(11) 0.0269(11) -0.0092(9) -0.0002(9) -0.0030(9)
C17 0.0188(11) 0.0283(12) 0.0263(11) -0.0082(9) -0.0001(9) -0.0025(9)
O7 0.0181(8) 0.0382(9) 0.0369(9) -0.0165(8) -0.0012(7) -0.0051(7)
C18 0.0190(11) 0.0289(12) 0.0281(12) -0.0090(10) -0.0007(9) -0.0007(9)
O6 0.0238(9) 0.0427(10) 0.0431(10) -0.0233(8) 0.0025(7) 0.0008(7)
N2 0.0163(9) 0.0348(11) 0.0340(11) -0.0188(9) 0.0001(8) -0.0036(8)
C19 0.0234(12) 0.0277(12) 0.0274(12) -0.0107(9) 0.0028(9) -0.0085(9)
C20 0.0272(13) 0.0322(13) 0.0288(12) -0.0107(10) 0.0019(10) -0.0033(10)
C21 0.0349(14) 0.0407(14) 0.0263(12) -0.0091(11) -0.0038(10) -0.0056(11)
C22 0.0428(15) 0.0401(14) 0.0301(13) -0.0173(11) -0.0052(11) -0.0054(12)
C23 0.0407(15) 0.0348(14) 0.0347(14) -0.0168(11) -0.0029(11) 0.0000(11)
C24 0.0289(13) 0.0316(13) 0.0311(12) -0.0134(10) -0.0032(10) -0.0015(10)
C25 0.0404(17) 0.064(2) 0.0316(14) -0.0163(14) -0.0074(12) 0.0028(14)
F1 0.0243(14) 0.108(4) 0.0353(15) -0.0002(16) -0.0048(8) -0.0068(14)
F2 0.0455(13) 0.108(2) 0.0405(12) -0.0419(14) -0.0206(10) 0.0108(13)
F3 0.0558(15) 0.0591(15) 0.0438(13) 0.0003(12) -0.0172(11) 0.0110(12)
C25B 0.0404(17) 0.064(2) 0.0316(14) -0.0163(14) -0.0074(12) 0.0028(14)
C26 0.066(2) 0.064(2) 0.056(2) -0.0456(18) -0.0242(17) 0.0193(17)
F4 0.045(2) 0.064(3) 0.064(2) -0.044(2) -0.012(2) 0.017(2)
F5 0.119(3) 0.075(2) 0.0262(14) -0.0247(15) -0.0052(17) 0.053(2)
F6 0.104(3) 0.0376(18) 0.152(4) -0.048(2) 0.018(3) -0.0022(19)
C26B 0.066(2) 0.064(2) 0.056(2) -0.0456(18) -0.0242(17) 0.0193(17)
C27 0.0215(11) 0.0241(11) 0.0249(11) -0.0087(9) 0.0036(9) -0.0041(9)
C28 0.0201(11) 0.0278(12) 0.0278(11) -0.0103(9) -0.0004(9) -0.0003(9)
C29 0.0246(12) 0.0300(12) 0.0256(11) -0.0131(10) 0.0004(9) -0.0017(9)
C30 0.0275(12) 0.0241(11) 0.0261(11) -0.0100(9) 0.0004(9) 0.0007(9)
C31 0.0219(12) 0.0257(12) 0.0284(12) -0.0059(9) -0.0033(9) -0.0001(9)
C32 0.0250(12) 0.0268(12) 0.0281(12) -0.0104(9) -0.0019(9) -0.0053(9)
O8 0.0330(10) 0.0314(9) 0.0375(9) -0.0189(8) -0.0110(7) 0.0103(7)
C33 0.0240(12) 0.0249(12) 0.0294(12) -0.0065(9) -0.0039(9) 0.0012(9)
C34 0.0310(13) 0.0261(12) 0.0303(12) -0.0069(10) -0.0027(10) 0.0012(10)
O9 0.0341(9) 0.0234(8) 0.0313(9) -0.0095(7) 0.0041(7) -0.0003(7)
C35 0.0484(16) 0.0242(12) 0.0381(14) -0.0150(11) 0.0016(12) 0.0033(11)
C36 0.0472(16) 0.0222(12) 0.0394(14) -0.0092(11) -0.0062(12) -0.0025(11)
O10 0.0399(10) 0.0253(9) 0.0378(10) -0.0084(7) -0.0024(8) -0.0035(7)
C37 0.0397(15) 0.0293(13) 0.0533(17) -0.0161(12) -0.0002(12) -0.0090(11)
C38 0.0407(15) 0.0343(14) 0.0490(16) -0.0236(12) -0.0056(12) -0.0049(11)
O11 0.0350(10) 0.0278(9) 0.0365(9) -0.0156(7) 0.0004(7) -0.0056(7)
C39 0.0276(13) 0.0380(14) 0.0479(15) -0.0225(12) 0.0027(11) -0.0049(11)
C40 0.0247(13) 0.0363(14) 0.0455(15) -0.0235(12) -0.0062(10) 0.0051(10)
O12 0.0270(9) 0.0352(9) 0.0414(10) -0.0239(8) -0.0083(7) 0.0049(7)
N3 0.0164(9) 0.0262(10) 0.0328(10) -0.0131(8) 0.0004(7) -0.0021(7)
C41 0.0203(11) 0.0243(11) 0.0239(11) -0.0084(9) -0.0009(8) -0.0012(9)
C42 0.0202(11) 0.0241(11) 0.0229(11) -0.0068(9) -0.0012(8) -0.0024(9)
C43 0.0194(11) 0.0227(11) 0.0305(12) -0.0072(9) -0.0037(9) -0.0009(9)
O14 0.0242(9) 0.0271(9) 0.0539(11) -0.0184(8) -0.0066(8) -0.0026(7)
C44 0.0204(12) 0.0256(11) 0.0330(12) -0.0110(10) -0.0026(9) -0.0021(9)
O13 0.0175(9) 0.0394(10) 0.0612(12) -0.0293(9) 0.0003(8) -0.0020(7)
N4 0.0181(10) 0.0282(10) 0.0320(10) -0.0135(8) -0.0016(8) -0.0017(8)
C45 0.0234(12) 0.0261(12) 0.0276(12) -0.0067(9) 0.0039(9) -0.0005(9)
C46 0.0276(13) 0.0332(13) 0.0390(14) -0.0172(11) 0.0041(10) -0.0005(10)
C47 0.0432(16) 0.0355(15) 0.0510(17) -0.0203(13) 0.0136(13) -0.0045(12)
C48 0.0464(18) 0.0313(14) 0.065(2) -0.0173(14) 0.0180(15) 0.0032(12)
C49 0.0339(15) 0.0365(15) 0.0531(17) -0.0048(13) 0.0079(13) 0.0095(12)
C50 0.0260(13) 0.0347(14) 0.0391(14) -0.0070(11) 0.0016(10) 0.0005(10)
C51 0.059(2) 0.059(2) 0.083(3) -0.052(2) 0.0197(18) -0.0119(17)
F7 0.063(3) 0.110(4) 0.049(2) -0.034(3) 0.009(2) -0.017(3)
F8 0.050(2) 0.090(3) 0.113(4) -0.075(3) 0.012(2) -0.016(2)
F9 0.153(4) 0.056(3) 0.122(4) -0.044(3) -0.016(3) -0.031(3)
C51B 0.059(2) 0.059(2) 0.083(3) -0.052(2) 0.0197(18) -0.0119(17)
C51C 0.059(2) 0.059(2) 0.083(3) -0.052(2) 0.0197(18) -0.0119(17)
C52 0.046(2) 0.047(2) 0.112(4) -0.013(2) 0.005(2) 0.0153(16)
F10 0.0250(12) 0.0738(17) 0.104(2) 0.0155(16) 0.0059(13) 0.0025(11)
F11 0.096(2) 0.099(2) 0.127(3) -0.050(2) -0.025(2) 0.072(2)
F12 0.0488(13) 0.0482(13) 0.0802(17) 0.0040(12) -0.0225(12) 0.0041(10)
C52B 0.046(2) 0.047(2) 0.112(4) -0.013(2) 0.005(2) 0.0153(16)
P1F 0.0374(4) 0.0316(3) 0.0325(3) -0.0116(3) 0.0015(3) -0.0042(3)
F1F 0.0659(12) 0.0542(10) 0.0366(9) -0.0196(8) 0.0034(8) -0.0057(9)
F2F 0.0412(11) 0.0986(17) 0.0739(14) -0.0249(12) -0.0061(10) 0.0067(11)
F3F 0.0823(14) 0.0360(9) 0.0594(11) -0.0104(8) 0.0030(10) -0.0145(9)
F4F 0.0505(11) 0.0732(13) 0.0519(11) -0.0163(10) -0.0132(8) 0.0087(9)
F5F 0.1001(17) 0.0432(10) 0.0601(12) -0.0177(9) 0.0204(11) -0.0295(11)
F6F 0.0862(15) 0.0572(11) 0.0451(10) -0.0252(9) 0.0149(10) -0.0029(10)
N1S 0.157(5) 0.151(5) 0.090(3) -0.043(4) -0.024(3) -0.041(4)
C1S 0.090(3) 0.089(3) 0.083(3) -0.037(3) -0.027(3) -0.005(3)
C2S 0.081(3) 0.077(3) 0.109(4) -0.042(3) -0.030(3) 0.003(2)

loop_
_atom_type_symbol
_atom_type_description
_atom_type_scat_dispersion_real
_atom_type_scat_dispersion_imag
_atom_type_scat_source
C C 0.0181 0.0091 'International Tables Vol C Tables 4.2.6.8 and 6.1.1.4'
H H 0.0000 0.0000 'International Tables Vol C Tables 4.2.6.8 and 6.1.1.4'
F F 0.0727 0.0534 'International Tables Vol C Tables 4.2.6.8 and 6.1.1.4'
K K 0.3868 1.0657 'International Tables Vol C Tables 4.2.6.8 and 6.1.1.4'
N N 0.0311 0.0180 'International Tables Vol C Tables 4.2.6.8 and 6.1.1.4'
O O 0.0492 0.0322 'International Tables Vol C Tables 4.2.6.8 and 6.1.1.4'
P P 0.2955 0.4335 'International Tables Vol C Tables 4.2.6.8 and 6.1.1.4'

loop_
_exptl_crystal_face_index_h
_exptl_crystal_face_index_k
_exptl_crystal_face_index_l
_exptl_crystal_face_perp_dist
-2 0 1 0.173
-1 0 0 0.178
-1 -1 -1 0.148
0 -2 -1 0.029
0 2 1 0.036
0 0 -1 0.015
0 0 1 0.023
0 -1 0 0.029
0 1 0 0.034
1 0 0 0.166
1 1 1 0.145
2 2 -1 0.129

loop_
_geom_angle_atom_site_label_1
_geom_angle_atom_site_label_2
_geom_angle_atom_site_label_3
_geom_angle
_geom_angle_site_symmetry_1
_geom_angle_site_symmetry_3
_geom_angle_publ_flag
O3 K1 O10 90.06(6) . . ?
O3 K1 O11 80.16(6) . . ?
O10 K1 O11 61.25(5) . . ?
O3 K1 O12 127.89(6) . . ?
O10 K1 O12 92.99(5) . . ?
O11 K1 O12 56.86(5) . . ?
O3 K1 O4 61.57(5) . . ?
O10 K1 O4 124.94(5) . . ?
O11 K1 O4 67.66(5) . . ?
O12 K1 O4 74.71(5) . . ?
O3 K1 O9 126.11(5) . . ?
O10 K1 O9 61.50(5) . . ?
O11 K1 O9 115.61(5) . . ?
O12 K1 O9 100.19(5) . . ?
O4 K1 O9 171.45(5) . . ?
O3 K1 O1 91.22(6) . . ?
O10 K1 O1 127.14(5) . . ?
O11 K1 O1 168.33(5) . . ?
O12 K1 O1 125.62(5) . . ?
O4 K1 O1 101.34(5) . . ?
O9 K1 O1 75.84(5) . . ?
O3 K1 O8 177.00(5) . . ?
O10 K1 O8 92.93(5) . . ?
O11 K1 O8 101.01(5) . . ?
O12 K1 O8 51.66(5) . . ?
O4 K1 O8 116.23(5) . . ?
O9 K1 O8 55.93(5) . . ?
O1 K1 O8 87.23(5) . . ?
O3 K1 O2 61.19(6) . . ?
O10 K1 O2 78.71(5) . . ?
O11 K1 O2 123.87(5) . . ?
O12 K1 O2 168.17(6) . . ?
O4 K1 O2 116.94(6) . . ?
O9 K1 O2 68.50(5) . . ?
O1 K1 O2 56.52(5) . . ?
O8 K1 O2 119.75(5) . . ?
O3 K1 O5 89.97(5) . . ?
O10 K1 O5 178.59(5) . . ?
O11 K1 O5 120.14(5) . . ?
O12 K1 O5 88.10(5) . . ?
O4 K1 O5 56.23(5) . . ?
O9 K1 O5 117.43(5) . . ?
O1 K1 O5 51.45(5) . . ?
O8 K1 O5 87.05(5) . . ?
O2 K1 O5 100.08(5) . . ?
O3 K1 C4 107.88(6) . . ?
O10 K1 C4 137.85(6) . . ?
O11 K1 C4 157.24(5) . . ?
O12 K1 C4 104.00(5) . . ?
O4 K1 C4 96.89(5) . . ?
O9 K1 C4 77.49(5) . . ?
O1 K1 C4 21.62(5) . . ?
O8 K1 C4 70.01(5) . . ?
O2 K1 C4 77.54(5) . . ?
O5 K1 C4 40.89(5) . . ?
C6 C1 C2 120.9(2) . . ?
C6 C1 N1 121.3(2) . . ?
C2 C1 N1 117.8(2) . . ?
C3 C2 C1 119.3(2) . . ?
C3 C2 H2 120.4 . . ?
C1 C2 H2 120.4 . . ?
O5 C3 C2 125.9(2) . . ?
O5 C3 C4 113.9(2) . . ?
C2 C3 C4 120.2(2) . . ?
O1 C4 C5 126.0(2) . . ?
O1 C4 C3 114.5(2) . . ?
C5 C4 C3 119.5(2) . . ?
O1 C4 K1 51.42(11) . . ?
C5 C4 K1 138.13(16) . . ?
C3 C4 K1 80.10(13) . . ?
C4 C5 C6 120.5(2) . . ?
C4 C5 H5 119.7 . . ?
C6 C5 H5 119.7 . . ?
C1 C6 C5 119.6(2) . . ?
C1 C6 H6 120.2 . . ?
C5 C6 H6 120.2 . . ?
C4 O1 C7 118.6(2) . . ?
C4 O1 K1 106.96(13) . . ?
C7 O1 K1 112.59(14) . . ?
O1 C7 C8 106.0(2) . . ?
O1 C7 H7A 110.5 . . ?
C8 C7 H7A 110.5 . . ?
O1 C7 H7B 110.5 . . ?
C8 C7 H7B 110.5 . . ?
H7A C7 H7B 108.7 . . ?
O2 C8 C7 108.8(2) . . ?
O2 C8 H8A 109.9 . . ?
C7 C8 H8A 109.9 . . ?
O2 C8 H8B 109.9 . . ?
C7 C8 H8B 109.9 . . ?
H8A C8 H8B 108.3 . . ?
C9 O2 C8 113.1(2) . . ?
C9 O2 K1 108.68(18) . . ?
C8 O2 K1 119.18(14) . . ?
O2 C9 C10 112.3(2) . . ?
O2 C9 H9A 109.2 . . ?
C10 C9 H9A 109.2 . . ?
O2 C9 H9B 109.2 . . ?
C10 C9 H9B 109.2 . . ?
H9A C9 H9B 107.9 . . ?
O3 C10 C9 109.0(3) . . ?
O3 C10 H10A 109.9 . . ?
C9 C10 H10A 109.9 . . ?
O3 C10 H10B 109.9 . . ?
C9 C10 H10B 109.9 . . ?
H10A C10 H10B 108.3 . . ?
C10 O3 C11 111.6(2) . . ?
C10 O3 K1 116.80(17) . . ?
C11 O3 K1 118.61(15) . . ?
O3 C11 C12 110.4(2) . . ?
O3 C11 H11A 109.6 . . ?
C12 C11 H11A 109.6 . . ?
O3 C11 H11B 109.6 . . ?
C12 C11 H11B 109.6 . . ?
H11A C11 H11B 108.1 . . ?
O4 C12 C11 113.3(2) . . ?
O4 C12 H12A 108.9 . . ?
C11 C12 H12A 108.9 . . ?
O4 C12 H12B 108.9 . . ?
C11 C12 H12B 108.9 . . ?
H12A C12 H12B 107.7 . . ?
C12 O4 C13 113.69(19) . . ?
C12 O4 K1 106.76(14) . . ?
C13 O4 K1 121.27(14) . . ?
O4 C13 C14 108.8(2) . . ?
O4 C13 H13A 109.9 . . ?
C14 C13 H13A 109.9 . . ?
O4 C13 H13B 109.9 . . ?
C14 C13 H13B 109.9 . . ?
H13A C13 H13B 108.3 . . ?
O5 C14 C13 105.93(19) . . ?
O5 C14 H14A 110.5 . . ?
C13 C14 H14A 110.5 . . ?
O5 C14 H14B 110.5 . . ?
C13 C14 H14B 110.5 . . ?
H14A C14 H14B 108.7 . . ?
C3 O5 C14 119.44(18) . . ?
C3 O5 K1 106.25(13) . . ?
C14 O5 K1 114.63(13) . . ?
C15 N1 C1 125.6(2) . . ?
C15 N1 H1N 117.2 . . ?
C1 N1 H1N 117.2 . . ?
N1 C15 C16 132.7(2) . . ?
N1 C15 C18 136.3(2) . . ?
C16 C15 C18 91.01(18) . . ?
N2 C16 C15 130.7(2) . . ?
N2 C16 C17 137.0(2) . . ?
C15 C16 C17 92.16(19) . . ?
O7 C17 C16 136.8(2) . . ?
O7 C17 C18 134.2(2) . . ?
C16 C17 C18 89.01(18) . . ?
O6 C18 C15 137.4(2) . . ?
O6 C18 C17 134.8(2) . . ?
C15 C18 C17 87.80(18) . . ?
C16 N2 C19 126.5(2) . . ?
C16 N2 H2N 116.7 . . ?
C19 N2 H2N 116.7 . . ?
C20 C19 C24 119.5(2) . . ?
C20 C19 N2 122.7(2) . . ?
C24 C19 N2 117.6(2) . . ?
C19 C20 C21 119.7(2) . . ?
C19 C20 H20 120.1 . . ?
C21 C20 H20 120.1 . . ?
C22 C21 C20 121.3(2) . . ?
C22 C21 C25B 120.0(2) . . ?
C20 C21 C25B 118.7(3) . . ?
C22 C21 C25 120.0(2) . . ?
C20 C21 C25 118.7(3) . . ?
C21 C22 C23 118.7(2) . . ?
C21 C22 H22 120.7 . . ?
C23 C22 H22 120.7 . . ?
C24 C23 C22 121.2(2) . . ?
C24 C23 C26B 120.0(2) . . ?
C22 C23 C26B 118.8(2) . . ?
C24 C23 C26 120.0(2) . . ?
C22 C23 C26 118.8(2) . . ?
C23 C24 C19 119.5(2) . . ?
C23 C24 H24 120.2 . . ?
C19 C24 H24 120.2 . . ?
F1 C25 F2 112.0(3) . . ?
F1 C25 F3 104.4(4) . . ?
F2 C25 F3 102.5(3) . . ?
F1 C25 C21 113.0(3) . . ?
F2 C25 C21 114.1(3) . . ?
F3 C25 C21 109.9(3) . . ?
F2B C25B F3B 105.7(15) . . ?
F2B C25B F1B 107.2(11) . . ?
F3B C25B F1B 91.8(14) . . ?
F2B C25B C21 123.2(10) . . ?
F3B C25B C21 115.0(12) . . ?
F1B C25B C21 109.2(7) . . ?
F5 C26 F4 114.5(4) . . ?
F5 C26 F6 100.7(4) . . ?
F4 C26 F6 100.3(4) . . ?
F5 C26 C23 116.5(3) . . ?
F4 C26 C23 114.5(3) . . ?
F6 C26 C23 107.5(3) . . ?
F6B C26B F5B 116.4(5) . . ?
F6B C26B C23 116.3(4) . . ?
F5B C26B C23 116.9(4) . . ?
F6B C26B F4B 101.2(4) . . ?
F5B C26B F4B 96.5(5) . . ?
C23 C26B F4B 104.9(3) . . ?
C32 C27 C28 120.9(2) . . ?
C32 C27 N3 122.6(2) . . ?
C28 C27 N3 116.4(2) . . ?
C29 C28 C27 119.1(2) . . ?
C29 C28 H28 120.4 . . ?
C27 C28 H28 120.4 . . ?
O12 C29 C28 125.4(2) . . ?
O12 C29 C30 114.1(2) . . ?
C28 C29 C30 120.5(2) . . ?
O8 C30 C31 126.6(2) . . ?
O8 C30 C29 113.6(2) . . ?
C31 C30 C29 119.8(2) . . ?
C30 C31 C32 120.2(2) . . ?
C30 C31 H31 119.9 . . ?
C32 C31 H31 119.9 . . ?
C27 C32 C31 119.5(2) . . ?
C27 C32 H32 120.3 . . ?
C31 C32 H32 120.3 . . ?
C30 O8 C33 119.82(18) . . ?
C30 O8 K1 112.10(13) . . ?
C33 O8 K1 118.54(13) . . ?
O8 C33 C34 105.51(19) . . ?
O8 C33 H33A 110.6 . . ?
C34 C33 H33A 110.6 . . ?
O8 C33 H33B 110.6 . . ?
C34 C33 H33B 110.6 . . ?
H33A C33 H33B 108.8 . . ?
O9 C34 C33 108.46(19) . . ?
O9 C34 H34A 110.0 . . ?
C33 C34 H34A 110.0 . . ?
O9 C34 H34B 110.0 . . ?
C33 C34 H34B 110.0 . . ?
H34A C34 H34B 108.4 . . ?
C34 O9 C35 112.75(19) . . ?
C34 O9 K1 120.59(13) . . ?
C35 O9 K1 106.74(14) . . ?
O9 C35 C36 113.4(2) . . ?
O9 C35 H35A 108.9 . . ?
C36 C35 H35A 108.9 . . ?
O9 C35 H35B 108.9 . . ?
C36 C35 H35B 108.9 . . ?
H35A C35 H35B 107.7 . . ?
O10 C36 C35 109.6(2) . . ?
O10 C36 H36A 109.8 . . ?
C35 C36 H36A 109.8 . . ?
O10 C36 H36B 109.8 . . ?
C35 C36 H36B 109.8 . . ?
H36A C36 H36B 108.2 . . ?
C37 O10 C36 111.5(2) . . ?
C37 O10 K1 116.98(14) . . ?
C36 O10 K1 118.11(14) . . ?
O10 C37 C38 108.8(2) . . ?
O10 C37 H37A 109.9 . . ?
C38 C37 H37A 109.9 . . ?
O10 C37 H37B 109.9 . . ?
C38 C37 H37B 109.9 . . ?
H37A C37 H37B 108.3 . . ?
O11 C38 C37 111.8(2) . . ?
O11 C38 H38A 109.2 . . ?
C37 C38 H38A 109.2 . . ?
O11 C38 H38B 109.2 . . ?
C37 C38 H38B 109.2 . . ?
H38A C38 H38B 107.9 . . ?
C39 O11 C38 113.6(2) . . ?
C39 O11 K1 121.70(14) . . ?
C38 O11 K1 109.78(15) . . ?
O11 C39 C40 108.7(2) . . ?
O11 C39 H39A 110.0 . . ?
C40 C39 H39A 110.0 . . ?
O11 C39 H39B 110.0 . . ?
C40 C39 H39B 110.0 . . ?
H39A C39 H39B 108.3 . . ?
O12 C40 C39 105.8(2) . . ?
O12 C40 H40A 110.6 . . ?
C39 C40 H40A 110.6 . . ?
O12 C40 H40B 110.6 . . ?
C39 C40 H40B 110.6 . . ?
H40A C40 H40B 108.7 . . ?
C29 O12 C40 118.34(18) . . ?
C29 O12 K1 111.96(14) . . ?
C40 O12 K1 113.99(14) . . ?
C41 N3 C27 126.9(2) . . ?
C41 N3 H3N 116.6 . . ?
C27 N3 H3N 116.6 . . ?
N3 C41 C42 131.3(2) . . ?
N3 C41 C44 137.7(2) . . ?
C42 C41 C44 90.95(18) . . ?
N4 C42 C41 130.1(2) . . ?
N4 C42 C43 138.1(2) . . ?
C41 C42 C43 91.70(18) . . ?
O14 C43 C42 138.3(2) . . ?
O14 C43 C44 134.1(2) . . ?
C42 C43 C44 87.61(18) . . ?
O13 C44 C41 137.8(2) . . ?
O13 C44 C43 132.6(2) . . ?
C41 C44 C43 89.57(18) . . ?
C42 N4 C45 127.7(2) . . ?
C42 N4 H4N 116.2 . . ?
C45 N4 H4N 116.2 . . ?
C46 C45 C50 120.1(2) . . ?
C46 C45 N4 122.4(2) . . ?
C50 C45 N4 117.4(2) . . ?
C45 C46 C47 119.4(3) . . ?
C45 C46 H46 120.3 . . ?
C47 C46 H46 120.3 . . ?
C48 C47 C46 121.0(3) . . ?
C48 C47 C51C 119.9(3) . . ?
C46 C47 C51C 119.0(3) . . ?
C48 C47 C51 119.9(3) . . ?
C46 C47 C51 119.0(3) . . ?
C48 C47 C51B 119.9(3) . . ?
C46 C47 C51B 119.0(3) . . ?
C49 C48 C47 118.9(3) . . ?
C49 C48 H48 120.5 . . ?
C47 C48 H48 120.5 . . ?
C48 C49 C50 121.0(3) . . ?
C48 C49 C52B 121.6(3) . . ?
C50 C49 C52B 117.3(3) . . ?
C48 C49 C52 121.6(3) . . ?
C50 C49 C52 117.3(3) . . ?
C45 C50 C49 119.5(3) . . ?
C45 C50 H50 120.2 . . ?
C49 C50 H50 120.2 . . ?
F7 C51 F8 109.4(4) . . ?
F7 C51 F9 103.8(4) . . ?
F8 C51 F9 101.4(4) . . ?
F7 C51 C47 117.1(3) . . ?
F8 C51 C47 114.3(3) . . ?
F9 C51 C47 109.0(4) . . ?
F8B C51B F9B 125.3(6) . . ?
F8B C51B F7B 107.3(6) . . ?
F9B C51B F7B 79.4(5) . . ?
F8B C51B C47 115.8(4) . . ?
F9B C51B C47 113.7(4) . . ?
F7B C51B C47 106.0(4) . . ?
F7C C51C F8C 106.9(7) . . ?
F7C C51C F9C 90.6(6) . . ?
F8C C51C F9C 122.9(7) . . ?
F7C C51C C47 113.6(4) . . ?
F8C C51C C47 113.2(5) . . ?
F9C C51C C47 107.7(5) . . ?
F10 C52 F11 113.3(4) . . ?
F10 C52 F12 105.3(4) . . ?
F11 C52 F12 101.0(3) . . ?
F10 C52 C49 113.8(3) . . ?
F11 C52 C49 111.6(4) . . ?
F12 C52 C49 110.9(3) . . ?
F12B C52B F10B 112.5(11) . . ?
F12B C52B F11B 101.6(9) . . ?
F10B C52B F11B 98.4(8) . . ?
F12B C52B C49 121.6(9) . . ?
F10B C52B C49 115.1(8) . . ?
F11B C52B C49 103.0(6) . . ?
F3F P1F F4F 89.84(12) . . ?
F3F P1F F5F 179.52(12) . . ?
F4F P1F F5F 90.10(13) . . ?
F3F P1F F2F 89.39(13) . . ?
F4F P1F F2F 179.23(13) . . ?
F5F P1F F2F 90.67(14) . . ?
F3F P1F F1F 90.75(11) . . ?
F4F P1F F1F 90.40(11) . . ?
F5F P1F F1F 89.73(10) . . ?
F2F P1F F1F 89.72(11) . . ?
F3F P1F F6F 90.51(11) . . ?
F4F P1F F6F 90.20(11) . . ?
F5F P1F F6F 89.01(11) . . ?
F2F P1F F6F 89.70(12) . . ?
F1F P1F F6F 178.61(11) . . ?
N1S C1S C2S 178.5(6) . . ?
C1S C2S H2S1 109.5 . . ?
C1S C2S H2S2 109.5 . . ?
H2S1 C2S H2S2 109.5 . . ?
C1S C2S H2S3 109.5 . . ?
H2S1 C2S H2S3 109.5 . . ?
H2S2 C2S H2S3 109.5 . . ?
C2X C1X H1X1 109.5 . . ?
C2X C1X H1X2 109.5 . . ?
H1X1 C1X H1X2 109.5 . . ?
C2X C1X H1X3 109.5 . . ?
H1X1 C1X H1X3 109.5 . . ?
H1X2 C1X H1X3 109.5 . . ?
C1X C2X O3X 116.5(11) . . ?
C1X C2X H2X1 108.2 . . ?
O3X C2X H2X1 108.2 . . ?
C1X C2X H2X2 108.2 . . ?
O3X C2X H2X2 108.2 . . ?
H2X1 C2X H2X2 107.3 . . ?
C2X O3X C4X 110.3(7) . . ?
O3X C4X C5X 105.6(8) . . ?
O3X C4X H4X1 110.6 . . ?
C5X C4X H4X1 110.6 . . ?
O3X C4X H4X2 110.6 . . ?
C5X C4X H4X2 110.6 . . ?
H4X1 C4X H4X2 108.7 . . ?
C4X C5X H5X1 109.5 . . ?
C4X C5X H5X2 109.5 . . ?
H5X1 C5X H5X2 109.5 . . ?
C4X C5X H5X3 109.5 . . ?
H5X1 C5X H5X3 109.5 . . ?
H5X2 C5X H5X3 109.5 . . ?
C2Y C1Y H1Y1 109.5 . . ?
C2Y C1Y H1Y2 109.5 . . ?
H1Y1 C1Y H1Y2 109.5 . . ?
C2Y C1Y H1Y3 109.5 . . ?
H1Y1 C1Y H1Y3 109.5 . . ?
H1Y2 C1Y H1Y3 109.5 . . ?
C1Y C2Y O3Y 128.3(18) . . ?
C1Y C2Y H2Y1 105.2 . . ?
O3Y C2Y H2Y1 105.2 . . ?
C1Y C2Y H2Y2 105.2 . . ?
O3Y C2Y H2Y2 105.2 . . ?
H2Y1 C2Y H2Y2 105.9 . . ?
C2Y O3Y C4Y 108.5(15) . . ?
C5Y C4Y O3Y 106.0(15) . . ?
C5Y C4Y H4Y1 110.5 . . ?
O3Y C4Y H4Y1 110.5 . . ?
C5Y C4Y H4Y2 110.5 . . ?
O3Y C4Y H4Y2 110.5 . . ?
H4Y1 C4Y H4Y2 108.7 . . ?
C4Y C5Y H5Y1 109.5 . . ?
C4Y C5Y H5Y2 109.5 . . ?
H5Y1 C5Y H5Y2 109.5 . . ?
C4Y C5Y H5Y3 109.5 . . ?
H5Y1 C5Y H5Y3 109.5 . . ?
H5Y2 C5Y H5Y3 109.5 . . ?
N1T C1T C2T 160(2) . . ?
C1T C2T H2T1 109.5 . . ?
C1T C2T H2T2 109.5 . . ?
H2T1 C2T H2T2 109.5 . . ?
C1T C2T H2T3 109.5 . . ?
H2T1 C2T H2T3 109.5 . . ?
H2T2 C2T H2T3 109.5 . . ?

loop_
_geom_bond_atom_site_label_1
_geom_bond_atom_site_label_2
_geom_bond_distance
_geom_bond_site_symmetry_2
_geom_bond_publ_flag
K1 O3 2.7753(18) . ?
K1 O10 2.8001(18) . ?
K1 O11 2.8304(18) . ?
K1 O12 2.8633(18) . ?
K1 O4 2.8701(18) . ?
K1 O9 2.8790(17) . ?
K1 O1 2.8849(18) . ?
K1 O8 2.8975(18) . ?
K1 O2 2.9148(19) . ?
K1 O5 2.9386(17) . ?
K1 C4 3.530(2) . ?
C1 C6 1.379(3) . ?
C1 C2 1.400(3) . ?
C1 N1 1.428(3) . ?
C2 C3 1.379(3) . ?
C2 H2 0.9500 . ?
C3 O5 1.364(3) . ?
C3 C4 1.412(3) . ?
C4 O1 1.360(3) . ?
C4 C5 1.379(4) . ?
C5 C6 1.393(4) . ?
C5 H5 0.9500 . ?
C6 H6 0.9500 . ?
O1 C7 1.435(3) . ?
C7 C8 1.482(4) . ?
C7 H7A 0.9900 . ?
C7 H7B 0.9900 . ?
C8 O2 1.432(3) . ?
C8 H8A 0.9900 . ?
C8 H8B 0.9900 . ?
O2 C9 1.418(4) . ?
C9 C10 1.502(5) . ?
C9 H9A 0.9900 . ?
C9 H9B 0.9900 . ?
C10 O3 1.428(4) . ?
C10 H10A 0.9900 . ?
C10 H10B 0.9900 . ?
O3 C11 1.430(3) . ?
C11 C12 1.503(4) . ?
C11 H11A 0.9900 . ?
C11 H11B 0.9900 . ?
C12 O4 1.428(3) . ?
C12 H12A 0.9900 . ?
C12 H12B 0.9900 . ?
O4 C13 1.431(3) . ?
C13 C14 1.494(3) . ?
C13 H13A 0.9900 . ?
C13 H13B 0.9900 . ?
C14 O5 1.431(3) . ?
C14 H14A 0.9900 . ?
C14 H14B 0.9900 . ?
N1 C15 1.328(3) . ?
N1 H1N 0.8800 . ?
C15 C16 1.414(3) . ?
C15 C18 1.492(3) . ?
C16 N2 1.344(3) . ?
C16 C17 1.462(3) . ?
C17 O7 1.232(3) . ?
C17 C18 1.496(3) . ?
C18 O6 1.210(3) . ?
N2 C19 1.402(3) . ?
N2 H2N 0.8800 . ?
C19 C20 1.385(3) . ?
C19 C24 1.401(3) . ?
C20 C21 1.390(4) . ?
C20 H20 0.9500 . ?
C21 C22 1.379(4) . ?
C21 C25B 1.495(4) . ?
C21 C25 1.495(4) . ?
C22 C23 1.386(4) . ?
C22 H22 0.9500 . ?
C23 C24 1.384(4) . ?
C23 C26B 1.495(4) . ?
C23 C26 1.495(4) . ?
C24 H24 0.9500 . ?
C25 F1 1.306(4) . ?
C25 F2 1.311(4) . ?
C25 F3 1.384(4) . ?
C25B F2B 1.192(14) . ?
C25B F3B 1.367(17) . ?
C25B F1B 1.402(13) . ?
C26 F5 1.218(4) . ?
C26 F4 1.335(5) . ?
C26 F6 1.454(5) . ?
C26B F6B 1.222(8) . ?
C26B F5B 1.230(7) . ?
C26B F4B 1.549(6) . ?
C27 C32 1.385(3) . ?
C27 C28 1.399(3) . ?
C27 N3 1.421(3) . ?
C28 C29 1.381(3) . ?
C28 H28 0.9500 . ?
C29 O12 1.366(3) . ?
C29 C30 1.404(3) . ?
C30 O8 1.367(3) . ?
C30 C31 1.382(3) . ?
C31 C32 1.398(3) . ?
C31 H31 0.9500 . ?
C32 H32 0.9500 . ?
O8 C33 1.427(3) . ?
C33 C34 1.502(3) . ?
C33 H33A 0.9900 . ?
C33 H33B 0.9900 . ?
C34 O9 1.424(3) . ?
C34 H34A 0.9900 . ?
C34 H34B 0.9900 . ?
O9 C35 1.435(3) . ?
C35 C36 1.503(4) . ?
C35 H35A 0.9900 . ?
C35 H35B 0.9900 . ?
C36 O10 1.426(3) . ?
C36 H36A 0.9900 . ?
C36 H36B 0.9900 . ?
O10 C37 1.426(3) . ?
C37 C38 1.502(4) . ?
C37 H37A 0.9900 . ?
C37 H37B 0.9900 . ?
C38 O11 1.425(3) . ?
C38 H38A 0.9900 . ?
C38 H38B 0.9900 . ?
O11 C39 1.413(3) . ?
C39 C40 1.501(3) . ?
C39 H39A 0.9900 . ?
C39 H39B 0.9900 . ?
C40 O12 1.430(3) . ?
C40 H40A 0.9900 . ?
C40 H40B 0.9900 . ?
N3 C41 1.324(3) . ?
N3 H3N 0.8800 . ?
C41 C42 1.419(3) . ?
C41 C44 1.462(3) . ?
C42 N4 1.336(3) . ?
C42 C43 1.478(3) . ?
C43 O14 1.220(3) . ?
C43 C44 1.489(3) . ?
C44 O13 1.232(3) . ?
N4 C45 1.405(3) . ?
N4 H4N 0.8800 . ?
C45 C46 1.388(4) . ?
C45 C50 1.388(4) . ?
C46 C47 1.390(4) . ?
C46 H46 0.9500 . ?
C47 C48 1.387(4) . ?
C47 C51C 1.495(5) . ?
C47 C51 1.495(5) . ?
C47 C51B 1.495(5) . ?
C48 C49 1.378(5) . ?
C48 H48 0.9500 . ?
C49 C50 1.392(4) . ?
C49 C52B 1.505(5) . ?
C49 C52 1.505(5) . ?
C50 H50 0.9500 . ?
C51 F7 1.241(5) . ?
C51 F8 1.346(5) . ?
C51 F9 1.425(6) . ?
C51B F8B 1.195(7) . ?
C51B F9B 1.350(8) . ?
C51B F7B 1.453(8) . ?
C51C F7C 1.276(7) . ?
C51C F8C 1.381(8) . ?
C51C F9C 1.391(8) . ?
C52 F10 1.307(5) . ?
C52 F11 1.338(5) . ?
C52 F12 1.364(5) . ?
C52B F12B 1.269(9) . ?
C52B F10B 1.343(9) . ?
C52B F11B 1.433(9) . ?
P1F F3F 1.5771(18) . ?
P1F F4F 1.5887(19) . ?
P1F F5F 1.5920(19) . ?
P1F F2F 1.592(2) . ?
P1F F1F 1.5953(17) . ?
P1F F6F 1.5968(18) . ?
N1S C1S 1.158(7) . ?
C1S C2S 1.434(8) . ?
C2S H2S1 0.9800 . ?
C2S H2S2 0.9800 . ?
C2S H2S3 0.9800 . ?
C1X C2X 1.389(13) . ?
C1X H1X1 0.9800 . ?
C1X H1X2 0.9800 . ?
C1X H1X3 0.9800 . ?
C2X O3X 1.470(11) . ?
C2X H2X1 0.9900 . ?
C2X H2X2 0.9900 . ?
O3X C4X 1.509(11) . ?
C4X C5X 1.513(13) . ?
C4X H4X1 0.9900 . ?
C4X H4X2 0.9900 . ?
C5X H5X1 0.9800 . ?
C5X H5X2 0.9800 . ?
C5X H5X3 0.9800 . ?
C1Y C2Y 1.355(19) . ?
C1Y H1Y1 0.9800 . ?
C1Y H1Y2 0.9800 . ?
C1Y H1Y3 0.9800 . ?
C2Y O3Y 1.419(18) . ?
C2Y H2Y1 0.9900 . ?
C2Y H2Y2 0.9900 . ?
O3Y C4Y 1.57(2) . ?
C4Y C5Y 1.54(2) . ?
C4Y H4Y1 0.9900 . ?
C4Y H4Y2 0.9900 . ?
C5Y H5Y1 0.9800 . ?
C5Y H5Y2 0.9800 . ?
C5Y H5Y3 0.9800 . ?
N1T C1T 1.180(8) . ?
C1T C2T 1.502(8) . ?
C2T H2T1 0.9800 . ?
C2T H2T2 0.9800 . ?
C2T H2T3 0.9800 . ?

loop_
_geom_hbond_atom_site_label_D
_geom_hbond_atom_site_label_H
_geom_hbond_atom_site_label_A
_geom_hbond_distance_DH
_geom_hbond_distance_HA
_geom_hbond_distance_DA
_geom_hbond_angle_DHA
_geom_hbond_site_symmetry_A
_geom_hbond_publ_flag
N1 H1N O13 0.88 1.94 2.778(3) 159.7 . yes
N2 H2N O13 0.88 1.98 2.800(3) 155.3 . yes
N3 H3N O7 0.88 2.04 2.883(2) 160.3 1_655 yes
N4 H4N O7 0.88 1.96 2.819(3) 165.6 1_655 yes

loop_
_geom_torsion_atom_site_label_1
_geom_torsion_atom_site_label_2
_geom_torsion_atom_site_label_3
_geom_torsion_atom_site_label_4
_geom_torsion
_geom_torsion_site_symmetry_1
_geom_torsion_site_symmetry_2
_geom_torsion_site_symmetry_3
_geom_torsion_site_symmetry_4
_geom_torsion_publ_flag
C6 C1 C2 C3 1.3(3) . . . . ?
N1 C1 C2 C3 178.7(2) . . . . ?
C1 C2 C3 O5 -179.4(2) . . . . ?
C1 C2 C3 C4 0.6(3) . . . . ?
O5 C3 C4 O1 -1.3(3) . . . . ?
C2 C3 C4 O1 178.6(2) . . . . ?
O5 C3 C4 C5 178.2(2) . . . . ?
C2 C3 C4 C5 -1.9(3) . . . . ?
O5 C3 C4 K1 37.83(17) . . . . ?
C2 C3 C4 K1 -142.2(2) . . . . ?
O1 C4 C5 C6 -179.3(2) . . . . ?
C3 C4 C5 C6 1.2(4) . . . . ?
K1 C4 C5 C6 110.8(3) . . . . ?
C2 C1 C6 C5 -1.9(4) . . . . ?
N1 C1 C6 C5 -179.3(2) . . . . ?
C4 C5 C6 C1 0.6(4) . . . . ?
C5 C4 O1 C7 1.9(3) . . . . ?
C3 C4 O1 C7 -178.6(2) . . . . ?
K1 C4 O1 C7 128.6(2) . . . . ?
C5 C4 O1 K1 -126.7(2) . . . . ?
C3 C4 O1 K1 52.7(2) . . . . ?
C4 O1 C7 C8 169.1(2) . . . . ?
K1 O1 C7 C8 -64.9(2) . . . . ?
O1 C7 C8 O2 63.6(3) . . . . ?
C7 C8 O2 C9 -162.8(2) . . . . ?
C7 C8 O2 K1 -33.3(3) . . . . ?
C8 O2 C9 C10 83.1(3) . . . . ?
K1 O2 C9 C10 -51.5(3) . . . . ?
O2 C9 C10 O3 66.6(4) . . . . ?
C9 C10 O3 C11 174.6(2) . . . . ?
C9 C10 O3 K1 -44.4(3) . . . . ?
C10 O3 C11 C12 168.4(2) . . . . ?
K1 O3 C11 C12 28.2(3) . . . . ?
O3 C11 C12 O4 -60.4(3) . . . . ?
C11 C12 O4 C13 -78.5(3) . . . . ?
C11 C12 O4 K1 57.9(2) . . . . ?
C12 O4 C13 C14 168.4(2) . . . . ?
K1 O4 C13 C14 38.9(3) . . . . ?
O4 C13 C14 O5 -62.2(3) . . . . ?
C2 C3 O5 C14 -0.6(3) . . . . ?
C4 C3 O5 C14 179.4(2) . . . . ?
C2 C3 O5 K1 130.9(2) . . . . ?
C4 C3 O5 K1 -49.1(2) . . . . ?
C13 C14 O5 C3 -174.1(2) . . . . ?
C13 C14 O5 K1 58.2(2) . . . . ?
C6 C1 N1 C15 -32.7(4) . . . . ?
C2 C1 N1 C15 149.9(2) . . . . ?
C1 N1 C15 C16 175.9(2) . . . . ?
C1 N1 C15 C18 -6.8(4) . . . . ?
N1 C15 C16 N2 -0.5(5) . . . . ?
C18 C15 C16 N2 -178.6(3) . . . . ?
N1 C15 C16 C17 176.7(3) . . . . ?
C18 C15 C16 C17 -1.38(18) . . . . ?
N2 C16 C17 O7 -0.6(5) . . . . ?
C15 C16 C17 O7 -177.6(3) . . . . ?
N2 C16 C17 C18 178.3(3) . . . . ?
C15 C16 C17 C18 1.38(18) . . . . ?
N1 C15 C18 O6 1.3(5) . . . . ?
C16 C15 C18 O6 179.3(3) . . . . ?
N1 C15 C18 C17 -176.6(3) . . . . ?
C16 C15 C18 C17 1.35(18) . . . . ?
O7 C17 C18 O6 -0.3(5) . . . . ?
C16 C17 C18 O6 -179.3(3) . . . . ?
O7 C17 C18 C15 177.7(3) . . . . ?
C16 C17 C18 C15 -1.30(17) . . . . ?
C15 C16 N2 C19 -166.9(2) . . . . ?
C17 C16 N2 C19 17.2(4) . . . . ?
C16 N2 C19 C20 20.3(4) . . . . ?
C16 N2 C19 C24 -163.4(2) . . . . ?
C24 C19 C20 C21 1.1(4) . . . . ?
N2 C19 C20 C21 177.3(2) . . . . ?
C19 C20 C21 C22 -1.1(4) . . . . ?
C19 C20 C21 C25B -179.8(2) . . . . ?
C19 C20 C21 C25 -179.8(2) . . . . ?
C20 C21 C22 C23 0.6(4) . . . . ?
C25B C21 C22 C23 179.3(3) . . . . ?
C25 C21 C22 C23 179.3(3) . . . . ?
C21 C22 C23 C24 -0.2(4) . . . . ?
C21 C22 C23 C26B 179.3(3) . . . . ?
C21 C22 C23 C26 179.3(3) . . . . ?
C22 C23 C24 C19 0.2(4) . . . . ?
C26B C23 C24 C19 -179.3(3) . . . . ?
C26 C23 C24 C19 -179.3(3) . . . . ?
C20 C19 C24 C23 -0.6(4) . . . . ?
N2 C19 C24 C23 -177.0(2) . . . . ?
C22 C21 C25 F1 120.5(4) . . . . ?
C20 C21 C25 F1 -60.8(5) . . . . ?
C22 C21 C25 F2 -8.9(4) . . . . ?
C20 C21 C25 F2 169.8(3) . . . . ?
C22 C21 C25 F3 -123.4(3) . . . . ?
C20 C21 C25 F3 55.3(3) . . . . ?
C22 C21 C25B F2B -87.6(12) . . . . ?
C20 C21 C25B F2B 91.1(12) . . . . ?
C22 C21 C25B F3B 141.0(14) . . . . ?
C20 C21 C25B F3B -40.3(14) . . . . ?
C22 C21 C25B F1B 39.5(8) . . . . ?
C20 C21 C25B F1B -141.8(8) . . . . ?
C24 C23 C26 F5 -142.3(4) . . . . ?
C22 C23 C26 F5 38.2(5) . . . . ?
C24 C23 C26 F4 -4.8(5) . . . . ?
C22 C23 C26 F4 175.7(4) . . . . ?
C24 C23 C26 F6 105.7(4) . . . . ?
C22 C23 C26 F6 -73.8(4) . . . . ?
C24 C23 C26B F6B 20.3(6) . . . . ?
C22 C23 C26B F6B -159.2(4) . . . . ?
C24 C23 C26B F5B 164.0(5) . . . . ?
C22 C23 C26B F5B -15.5(6) . . . . ?
C24 C23 C26B F4B -90.6(4) . . . . ?
C22 C23 C26B F4B 89.9(4) . . . . ?
C32 C27 C28 C29 0.9(3) . . . . ?
N3 C27 C28 C29 177.9(2) . . . . ?
C27 C28 C29 O12 -178.4(2) . . . . ?
C27 C28 C29 C30 1.8(3) . . . . ?
O12 C29 C30 O8 -2.5(3) . . . . ?
C28 C29 C30 O8 177.3(2) . . . . ?
O12 C29 C30 C31 177.7(2) . . . . ?
C28 C29 C30 C31 -2.4(4) . . . . ?
O8 C30 C31 C32 -179.3(2) . . . . ?
C29 C30 C31 C32 0.4(3) . . . . ?
C28 C27 C32 C31 -2.9(3) . . . . ?
N3 C27 C32 C31 -179.8(2) . . . . ?
C30 C31 C32 C27 2.3(3) . . . . ?
C31 C30 O8 C33 -9.8(4) . . . . ?
C29 C30 O8 C33 170.4(2) . . . . ?
C31 C30 O8 K1 136.0(2) . . . . ?
C29 C30 O8 K1 -43.8(2) . . . . ?
C30 O8 C33 C34 -163.1(2) . . . . ?
K1 O8 C33 C34 53.3(2) . . . . ?
O8 C33 C34 O9 -60.5(2) . . . . ?
C33 C34 O9 C35 171.2(2) . . . . ?
C33 C34 O9 K1 43.6(2) . . . . ?
C34 O9 C35 C36 -76.8(3) . . . . ?
K1 O9 C35 C36 57.8(2) . . . . ?
O9 C35 C36 O10 -62.9(3) . . . . ?
C35 C36 O10 C37 171.7(2) . . . . ?
C35 C36 O10 K1 32.0(3) . . . . ?
C36 O10 C37 C38 -178.2(2) . . . . ?
K1 O10 C37 C38 -38.0(3) . . . . ?
O10 C37 C38 O11 64.1(3) . . . . ?
C37 C38 O11 C39 84.4(3) . . . . ?
C37 C38 O11 K1 -55.6(3) . . . . ?
C38 O11 C39 C40 -168.8(2) . . . . ?
K1 O11 C39 C40 -34.1(3) . . . . ?
O11 C39 C40 O12 60.3(3) . . . . ?
C28 C29 O12 C40 4.3(4) . . . . ?
C30 C29 O12 C40 -175.8(2) . . . . ?
C28 C29 O12 K1 -131.3(2) . . . . ?
C30 C29 O12 K1 48.5(2) . . . . ?
C39 C40 O12 C29 164.8(2) . . . . ?
C39 C40 O12 K1 -60.3(2) . . . . ?
C32 C27 N3 C41 -26.6(4) . . . . ?
C28 C27 N3 C41 156.4(2) . . . . ?
C27 N3 C41 C42 174.0(2) . . . . ?
C27 N3 C41 C44 -8.6(4) . . . . ?
N3 C41 C42 N4 4.7(4) . . . . ?
C44 C41 C42 N4 -173.6(2) . . . . ?
N3 C41 C42 C43 -178.5(3) . . . . ?
C44 C41 C42 C43 3.21(18) . . . . ?
N4 C42 C43 O14 -6.1(5) . . . . ?
C41 C42 C43 O14 177.6(3) . . . . ?
N4 C42 C43 C44 173.2(3) . . . . ?
C41 C42 C43 C44 -3.15(18) . . . . ?
N3 C41 C44 O13 -4.5(5) . . . . ?
C42 C41 C44 O13 173.6(3) . . . . ?
N3 C41 C44 C43 178.8(3) . . . . ?
C42 C41 C44 C43 -3.18(18) . . . . ?
O14 C43 C44 O13 5.3(5) . . . . ?
C42 C43 C44 O13 -174.0(3) . . . . ?
O14 C43 C44 C41 -177.6(3) . . . . ?
C42 C43 C44 C41 3.06(17) . . . . ?
C41 C42 N4 C45 175.5(2) . . . . ?
C43 C42 N4 C45 0.3(4) . . . . ?
C42 N4 C45 C46 21.1(4) . . . . ?
C42 N4 C45 C50 -159.0(2) . . . . ?
C50 C45 C46 C47 0.7(4) . . . . ?
N4 C45 C46 C47 -179.3(2) . . . . ?
C45 C46 C47 C48 0.3(4) . . . . ?
C45 C46 C47 C51C 180.0(3) . . . . ?
C45 C46 C47 C51 180.0(3) . . . . ?
C45 C46 C47 C51B 180.0(3) . . . . ?
C46 C47 C48 C49 -0.5(4) . . . . ?
C51C C47 C48 C49 179.8(3) . . . . ?
C51 C47 C48 C49 179.8(3) . . . . ?
C51B C47 C48 C49 179.8(3) . . . . ?
C47 C48 C49 C50 -0.3(5) . . . . ?
C47 C48 C49 C52B 176.2(3) . . . . ?
C47 C48 C49 C52 176.2(3) . . . . ?
C46 C45 C50 C49 -1.5(4) . . . . ?
N4 C45 C50 C49 178.6(2) . . . . ?
C48 C49 C50 C45 1.2(4) . . . . ?
C52B C49 C50 C45 -175.4(3) . . . . ?
C52 C49 C50 C45 -175.4(3) . . . . ?
C48 C47 C51 F7 -73.1(6) . . . . ?
C46 C47 C51 F7 107.1(5) . . . . ?
C48 C47 C51 F8 156.9(4) . . . . ?
C46 C47 C51 F8 -22.8(5) . . . . ?
C48 C47 C51 F9 44.3(5) . . . . ?
C46 C47 C51 F9 -135.5(4) . . . . ?
C48 C47 C51B F8B 119.2(6) . . . . ?
C46 C47 C51B F8B -60.5(7) . . . . ?
C48 C47 C51B F9B -36.7(6) . . . . ?
C46 C47 C51B F9B 143.5(6) . . . . ?
C48 C47 C51B F7B -121.9(5) . . . . ?
C46 C47 C51B F7B 58.3(5) . . . . ?
C48 C47 C51C F7C 86.5(7) . . . . ?
C46 C47 C51C F7C -93.3(7) . . . . ?
C48 C47 C51C F8C -151.4(6) . . . . ?
C46 C47 C51C F8C 28.8(7) . . . . ?
C48 C47 C51C F9C -12.2(7) . . . . ?
C46 C47 C51C F9C 168.1(6) . . . . ?
C48 C49 C52 F10 140.7(4) . . . . ?
C50 C49 C52 F10 -42.7(5) . . . . ?
C48 C49 C52 F11 11.1(5) . . . . ?
C50 C49 C52 F11 -172.3(3) . . . . ?
C48 C49 C52 F12 -100.8(4) . . . . ?
C50 C49 C52 F12 75.9(4) . . . . ?
C48 C49 C52B F12B -47.4(12) . . . . ?
C50 C49 C52B F12B 129.2(11) . . . . ?
C48 C49 C52B F10B 170.9(8) . . . . ?
C50 C49 C52B F10B -12.4(9) . . . . ?
C48 C49 C52B F11B 65.1(7) . . . . ?
C50 C49 C52B F11B -118.3(6) . . . . ?
C1X C2X O3X C4X -173.9(12) . . . . ?
C2X O3X C4X C5X -178.4(9) . . . . ?
C1Y C2Y O3Y C4Y 6(4) . . . . ?
C2Y O3Y C4Y C5Y -148(3) . . . . ?

loop_
_bruker_diffrn_runs_axis
_bruker_diffrn_runs_distance
_bruker_diffrn_runs_theta
_bruker_diffrn_runs_omega
_bruker_diffrn_runs_phi
_bruker_diffrn_runs_chi
_bruker_diffrn_runs_width
_bruker_diffrn_runs_images
_bruker_diffrn_runs_time
_bruker_diffrn_runs_wavelength
_bruker_diffrn_runs_voltage
_bruker_diffrn_runs_current
_bruker_diffrn_runs_temperature
Phi 60.0005 59.021 98.73102 8.9e-05 -27.99999999999999 0.5 718 40.0 1.54184 50.0 1.0 129.99999999999997
Omega 60.0005 59.021 358.1421 242.99980000000002 66.49993 0.5 217 40.0 1.54184 50.0 1.0 129.99999999999997
Phi 60.0005 10.0 359.9999 359.9998 54.74004 0.5 720 3.0 1.54184 50.0 1.0 129.99999999999997
Phi 60.0005 -18.904500000000002 341.503 359.9999 27.99997 0.5 718 12.0 1.54184 50.0 1.0 129.99999999999997
Omega 60.0005 59.021 358.1421 26.99985 66.49993 0.5 217 40.0 1.54184 50.0 1.0 129.99999999999997
Omega 60.00044000000001 -18.904500000000002 302.278 0.000153 -66.4999 0.5 199 12.0 1.54184 50.0 1.0 129.99999999999997
Omega 60.00044000000001 59.021 99.82306 216.0002 -54.74009999999999 0.5 164 40.0 1.54184 50.0 1.0 129.99999999999997
Omega 60.00044000000001 -18.904500000000002 302.2781 199.9998 -66.5002 0.5 199 12.0 1.54184 50.0 1.0 129.99999999999997
Omega 60.00044000000001 59.021 358.1421 134.9998 66.49993 0.5 217 40.0 1.54184 50.0 1.0 129.99999999999997
Omega 60.00054 51.521 84.82306 270.0002 -54.74009999999999 0.5 194 40.0 1.54184 50.0 1.0 129.99999999999997
Omega 60.00054 59.021 99.82306 324.0002 -54.74009999999999 0.5 164 40.0 1.54184 50.0 1.0 129.98999999999998
Omega 60.00054 51.521 84.82306 180.0002 -54.74009999999999 0.5 194 40.0 1.54184 50.0 1.0 129.99999999999997
Omega 60.00054 -18.904500000000002 302.278 79.99935 -66.4999 0.5 199 12.0 1.54184 50.0 1.0 129.99999999999997
Omega 60.00054 59.021 358.1421 188.9998 66.49993 0.5 217 40.0 1.54184 50.0 1.0 129.99999999999997
Phi 60.0004 10.0 359.9999 359.9998 54.74004 0.5 720 1.0 1.54184 50.0 1.0 129.99999999999997
Omega 60.00044000000001 59.021 99.82306 54.00025 -54.74009999999999 0.5 164 40.0 1.54184 50.0 1.0 129.98999999999998
Omega 60.00044000000001 59.021 99.82306 108.0002 -54.74009999999999 0.5 164 40.0 1.54184 50.0 1.0 129.99999999999997
Omega 60.00044000000001 59.021 358.1421 323.9998 66.49993 0.5 217 40.0 1.54184 50.0 1.0 129.99999999999997
Omega 60.00097 36.521 54.82306 0.00023500000000000002 -54.74009999999999 0.5 251 25.0 1.54184 50.0 1.0 129.99999999999997
Omega 60.00097 -18.904500000000002 302.278 279.9998 -66.4999 0.5 199 12.0 1.54184 50.0 1.0 129.99999999999997
Omega 60.00097 36.521 54.82306 90.00024 -54.74009999999999 0.5 251 25.0 1.54184 50.0 1.0 129.99999999999997
Omega 60.00097 10.0 2.217072 0.00023500000000000002 -54.74009999999999 0.5 290 10.0 1.54184 50.0 1.0 129.99999999999997
